data_1548026
loop_
_publ_author_name
'Elizabeth P. Wildman'
'Gabor Balazs'
'Ashley J. Wooles'
'Manfred Scheer'
'Stephen T. Liddle'

_publ_section_title
;
 Thorium-phosphorus triamidoamine complexes containing Th-P single- and
 multiple-bond interactions
;
_journal_name_full 'Nature Communications'
_journal_page_first 12884
_journal_paper_doi 10.1038/ncomms12884
_journal_volume 7
_journal_year 2016
_chemical_formula_moiety 'C37 H85 N4 O2 Si3 Th, C24 H20 B, C6 H6'
_chemical_formula_sum 'C67 H111 B N4 O2 Si3 Th'
_chemical_formula_weight 1331.71
_space_group_crystal_system triclinic
_space_group_IT_number 2
_space_group_name_Hall '-P 1'
_space_group_name_H-M_alt 'P -1'
_symmetry_space_group_name_Hall '-P 1'
_symmetry_space_group_name_H-M 'P -1'
_atom_sites_solution_hydrogens geom
_atom_sites_solution_primary direct
_atom_sites_solution_secondary difmap
_cell_angle_alpha 89.696(4)
_cell_angle_beta 88.052(4)
_cell_angle_gamma 86.937(4)
_cell_formula_units_Z 4
_cell_length_a 14.3496(6)
_cell_length_b 17.9265(8)
_cell_length_c 26.5741(12)
_cell_measurement_reflns_used 15399
_cell_measurement_temperature 150(2)
_cell_measurement_theta_max 25.8830
_cell_measurement_theta_min 3.4760
_cell_volume 6822.1(5)
_computing_cell_refinement 'CrysAlisPro 1.171.38.41 (Rigaku OD, 2015)'
_computing_data_collection 'CrysAlisPro 1.171.38.41 (Rigaku OD, 2015)'
_computing_data_reduction 'CrysAlisPro 1.171.38.41 (Rigaku OD, 2015)'
_computing_molecular_graphics 'Olex2 (Dolomanov et al., 2009)'
_computing_publication_material 'Olex2 (Dolomanov et al., 2009)'
_computing_structure_refinement 'ShelXL (Sheldrick, 2015)'
_computing_structure_solution 'ShelXS (Sheldrick, 2008)'
_diffrn_ambient_environment N~2~
_diffrn_ambient_temperature 150(2)
_diffrn_detector 'CCD plate'
_diffrn_detector_area_resol_mean 8.0714
_diffrn_detector_type Eos
_diffrn_measured_fraction_theta_full 0.998
_diffrn_measured_fraction_theta_max 0.998
_diffrn_measurement_details
;
List of Runs (angles in degrees, time in seconds):

  # Type    Start    End  Width  t~exp~   \w     \q     \k     \f   Frames
--------------------------------------------------------------------------
  1  \w    -26.00  31.00   1.00   18.00    --  -17.77  57.00  60.00   57
  2  \w    -54.00  10.00   1.00   18.00    --   18.86 -19.00-120.00   64
  3  \w    -40.00   5.00   1.00   18.00    --   18.86 -57.00-150.00   45
  4  \w     -7.00  59.00   1.00   18.00    --   18.86 -99.00 150.00   66
  5  \w    -87.00  -4.00   1.00   18.00    --  -17.77 -57.00-120.00   83
  6  \w    -85.00   8.00   1.00   18.00    --  -17.77 -77.00   0.00   93
  7  \w    -72.00  12.00   1.00   18.00    --  -17.77 -77.00 120.00   84
  8  \w    -49.00  40.00   1.00   18.00    --   18.86 -57.00 120.00   89
  9  \w    -20.00  61.00   1.00   18.00    --   18.86 -99.00   0.00   81
 10  \w      9.00  61.00   1.00   18.00    --   18.86 -99.00 -90.00   52
 11  \w     15.00  91.00   1.00   18.00    --   18.86  37.00-150.00   76
;
_diffrn_measurement_device 'four-circle diffractometer'
_diffrn_measurement_device_type 'SuperNova, Single source at offset, Eos'
_diffrn_measurement_method '\w scans'
_diffrn_orient_matrix_type 'CrysAlisPro convention (1999,Acta A55,543-557)'
_diffrn_orient_matrix_UB_11 0.0136380000
_diffrn_orient_matrix_UB_12 0.0333045000
_diffrn_orient_matrix_UB_13 0.0112881000
_diffrn_orient_matrix_UB_21 -0.0030606000
_diffrn_orient_matrix_UB_22 0.0186931000
_diffrn_orient_matrix_UB_23 -0.0235248000
_diffrn_orient_matrix_UB_31 -0.0475159000
_diffrn_orient_matrix_UB_32 0.0105559000
_diffrn_orient_matrix_UB_33 0.0056948000
_diffrn_radiation_monochromator mirror
_diffrn_radiation_probe x-ray
_diffrn_radiation_type MoK\a
_diffrn_radiation_wavelength 0.71073
_diffrn_reflns_av_unetI/netI 0.1125
_diffrn_reflns_Laue_measured_fraction_full 0.998
_diffrn_reflns_Laue_measured_fraction_max 0.998
_diffrn_reflns_limit_h_max 17
_diffrn_reflns_limit_h_min -17
_diffrn_reflns_limit_k_max 21
_diffrn_reflns_limit_k_min -21
_diffrn_reflns_limit_l_max 31
_diffrn_reflns_limit_l_min -31
_diffrn_reflns_number 24033
_diffrn_reflns_point_group_measured_fraction_full 0.998
_diffrn_reflns_point_group_measured_fraction_max 0.998
_diffrn_reflns_theta_full 25.027
_diffrn_reflns_theta_max 25.027
_diffrn_reflns_theta_min 3.235
_diffrn_source 'micro-focus sealed X-ray tube'
_diffrn_source_type 'SuperNova (Mo) X-ray Source'
_exptl_absorpt_coefficient_mu 2.282
_exptl_absorpt_correction_T_max 0.820
_exptl_absorpt_correction_T_min 0.715
_exptl_absorpt_correction_type gaussian
_exptl_absorpt_process_details
;
CrysAlisPro 1.171.38.41 (Rigaku Oxford Diffraction, 2015)
Numerical absorption correction based on gaussian integration over
			a multifaceted crystal model
Empirical absorption correction using spherical harmonics,
 implemented in SCALE3 ABSPACK scaling algorithm.
;
_exptl_crystal_colour 'clear colourless'
_exptl_crystal_colour_lustre clear
_exptl_crystal_colour_primary colourless
_exptl_crystal_density_diffrn 1.297
_exptl_crystal_description block
_exptl_crystal_F_000 2776
_exptl_crystal_size_max 0.207
_exptl_crystal_size_mid 0.161
_exptl_crystal_size_min 0.108
_refine_diff_density_max 12.923
_refine_diff_density_min -11.451
_refine_diff_density_rms 0.441
_refine_ls_extinction_coef .
_refine_ls_extinction_method none
_refine_ls_goodness_of_fit_ref 1.248
_refine_ls_hydrogen_treatment constr
_refine_ls_matrix_type full
_refine_ls_number_parameters 1335
_refine_ls_number_reflns 24033
_refine_ls_number_restraints 3906
_refine_ls_restrained_S_all 1.156
_refine_ls_R_factor_all 0.2352
_refine_ls_R_factor_gt 0.2147
_refine_ls_shift/su_max 0.001
_refine_ls_shift/su_mean 0.000
_refine_ls_structure_factor_coef Fsqd
_refine_ls_weighting_details 'w=1/[\s^2^(Fo^2^)+(0.0001P)^2^+1052.7897P] where P=(Fo^2^+2Fc^2^)/3'
_refine_ls_weighting_scheme calc
_refine_ls_wR_factor_gt 0.4880
_refine_ls_wR_factor_ref 0.4980
_reflns_Friedel_coverage 0.000
_reflns_Friedel_fraction_full .
_reflns_Friedel_fraction_max .
_reflns_number_gt 19730
_reflns_number_total 24033
_reflns_threshold_expression 'I > 2\s(I)'
_cod_data_source_file ncomms12884-s2.cif
_cod_data_source_block 1.DME
_cod_database_code 1548026
_chemical_oxdiff_formula 'Th C67 H111 N4 Si3 B O2'
_chemical_oxdiff_usercomment EW/STL
_shelx_space_group_comment
;
The symmetry employed for this shelxl refinement is uniquely defined
by the following loop, which should always be used as a source of
symmetry information in preference to the above space-group names.
They are only intended as comments.
;
_reflns_odcompleteness_completeness 99.79
_reflns_odcompleteness_iscentric 1
_reflns_odcompleteness_theta 26.32
_olex2_refinement_description
;
1. Twinned data refinement
 Scales: 0.683 0.239 0.078
2. Fixed Uiso
 At 1.2 times of:
  All C(H) groups, All C(H,H) groups
 At 1.5 times of:
  All C(H,H,H) groups
3. Restrained distances
 N2-C21
 1.5 with sigma of 0.01
 C133-C132 = C134-C133 = C134-C129 = C130-C129 = C131-C130 = C132-C131
 1.39 with sigma of 0.02
 C127-C126 = C126-C125 = C125-C124 = C128-C123 = C124-C123 = C128-C127
 1.39 with sigma of 0.02
 C36-C35 = C97-C96
 1.55 with sigma of 0.02
 O1-C36 = O1-C37 = O2-C35 = O2-C34 = O4-C95 = O4-C96 = O3-C97 = O3-C98
 1.45 with sigma of 0.02
 C57-C56 \\sim C61-C56 \\sim C61-C60 \\sim C60-C59 \\sim C58-C57 \\sim C59-C58
\\sim C39-C38 \\sim C40-C39
 \\sim C41-C40 \\sim C42-C41 \\sim C43-C42 \\sim C43-C38 \\sim C55-C54 \\sim
C54-C53 \\sim C53-C52 \\sim C52-
 C51 \\sim C55-C50 \\sim C51-C50 \\sim C46-C45 \\sim C49-C48 \\sim C45-C44
\\sim C49-C44 \\sim C48-C47 ~
 C47-C46 \\sim C101-C100 \\sim C102-C101 \\sim C103-C102 \\sim C104-C103 \\sim
C99-C104 \\sim C99-C100
 \\sim C116-C115 \\sim C116-C111 \\sim C112-C111 \\sim C113-C112 \\sim
C114-C113 \\sim C115-C114 \\sim C110-
 C105 \\sim C107-C106 \\sim C106-C105 \\sim C110-C109 \\sim C108-C107 \\sim
C109-C108 \\sim C118-C117 ~
 C122-C117 \\sim C122-C121 \\sim C121-C120 \\sim C120-C119 \\sim C119-C118
 with sigma of 0.02
 C20-C18 \\sim C19-C18 \\sim C13-C12 \\sim C14-C12 \\sim C17-C15 \\sim C16-C15
\\sim C3-C1 \\sim C2-C1 ~
 C5-C4 \\sim C6-C4 \\sim C9-C7 \\sim C8-C7 \\sim C25-C23 \\sim C24-C23 \\sim
C27-C26 \\sim C28-C26 \\sim C30-
 C29 \\sim C31-C29 \\sim C78-C76 \\sim C77-C76 \\sim C80-C79 \\sim C81-C79
\\sim C74-C73 \\sim C75-C73 ~
 C91-C90 \\sim C92-C90 \\sim C86-C84 \\sim C85-C84 \\sim C89-C87 \\sim C88-C87
\\sim C63-C62 \\sim C64-C62
 \\sim C66-C65 \\sim C67-C65 \\sim C70-C68 \\sim C69-C68
 with sigma of 0.02
4. Uiso/Uaniso restraints and constraints
All non-hydrogen atoms have similar U: within 2A with sigma of 0.001 and sigma
for terminal atoms of 0.002
5. Rigid body (RIGU) restrains
 All non-hydrogen atoms
 with sigma for 1-2 distances of 0.004 and sigma for 1-3 distances of 0.004
6.a Ternary CH refined with riding coordinates:
 C62(H62), C65(H65), C68(H68), C73(H73), C76(H76), C79(H79), C84(H84),
 C87(H87), C90(H90), C1(H1), C4(H4), C7(H7), C12(H12), C15(H15), C18(H18),
 C23(H23), C26(H26), C29(H29)
6.b Secondary CH2 refined with riding coordinates:
 C71(H71A,H71B), C72(H72A,H72B), C82(H82A,H82B), C83(H83A,H83B), C93(H93A,
 H93B), C94(H94A,H94B), C96(H96A,H96B), C97(H97A,H97B), C10(H10A,H10B),
 C11(H11A,H11B), C21(H21A,H21B), C22(H22A,H22B), C32(H32A,H32B), C33(H33A,H33B),
  C35(H35A,H35B), C36(H36A,H36B)
6.c Me refined with riding coordinates:
 C63(H63A,H63B,H63C), C64(H64A,H64B,H64C), C66(H66A,H66B,H66C), C67(H67A,H67B,
 H67C), C69(H69A,H69B,H69C), C70(H70A,H70B,H70C), C74(H74A,H74B,H74C), C75(H75A,
 H75B,H75C), C77(H77A,H77B,H77C), C78(H78A,H78B,H78C), C80(H80A,H80B,H80C),
 C81(H81A,H81B,H81C), C85(H85A,H85B,H85C), C86(H86A,H86B,H86C), C88(H88A,H88B,
 H88C), C89(H89A,H89B,H89C), C91(H91A,H91B,H91C), C92(H92A,H92B,H92C), C95(H95A,
 H95B,H95C), C98(H98A,H98B,H98C), C2(H2A,H2B,H2C), C3(H3A,H3B,H3C), C5(H5A,H5B,
 H5C), C6(H6A,H6B,H6C), C8(H8A,H8B,H8C), C9(H9A,H9B,H9C), C13(H13A,H13B,H13C),
 C14(H14A,H14B,H14C), C16(H16A,H16B,H16C), C17(H17A,H17B,H17C), C19(H19A,H19B,
 H19C), C20(H20A,H20B,H20C), C24(H24A,H24B,H24C), C25(H25A,H25B,H25C), C27(H27A,
 H27B,H27C), C28(H28A,H28B,H28C), C30(H30A,H30B,H30C), C31(H31A,H31B,H31C),
 C34(H34A,H34B,H34C), C37(H37A,H37B,H37C)
6.d Aromatic/amide H refined with riding coordinates:
 C39(H39), C40(H40), C41(H41), C42(H42), C43(H43), C45(H45), C46(H46),
 C47(H47), C48(H48), C49(H49), C51(H51), C52(H52), C53(H53), C54(H54), C55(H55),
  C57(H57), C58(H58), C59(H59), C60(H60), C61(H61), C118(H118), C119(H119),
 C120(H120), C121(H121), C122(H122), C100(H100), C101(H101), C102(H102),
 C103(H103), C104(H104), C106(H106), C107(H107), C108(H108), C109(H109),
 C110(H110), C112(H112), C113(H113), C114(H114), C115(H115), C116(H116),
 C133(H133), C132(H132), C131(H131), C130(H130), C129(H129), C134(H134),
 C126(H126), C125(H125), C124(H124), C123(H123), C128(H128), C127(H127)
6.e Fitted hexagon refined as free rotating group:
 C126(C125,C124,C123,C128,C127)
;
_olex2_exptl_crystal_mounting_method 'in fomblin on micromount'
_olex2_submission_special_instructions 'No special instructions were received'
_oxdiff_exptl_absorpt_empirical_details
;
Empirical correction (ABSPACK) includes:
- Absorption correction using spherical harmonics
- Frame scaling
;
_oxdiff_exptl_absorpt_empirical_full_max 1.582
_oxdiff_exptl_absorpt_empirical_full_min 0.708

loop_
_space_group_symop_operation_xyz
'x, y, z'
'-x, -y, -z'

loop_
_atom_site_label
_atom_site_type_symbol
_atom_site_fract_x
_atom_site_fract_y
_atom_site_fract_z
_atom_site_U_iso_or_equiv
_atom_site_adp_type
_atom_site_occupancy
_atom_site_site_symmetry_order
_atom_site_calc_flag
_atom_site_refinement_flags_posn
_atom_site_refinement_flags_adp
_atom_site_refinement_flags_occupancy
_atom_site_disorder_assembly
_atom_site_disorder_group
Th2 Th 0.23534(10) 0.72097(8) 0.10612(5) 0.0317(4) Uani 1 1 d . U . . .
Si4 Si 0.0326(8) 0.6625(7) 0.1896(5) 0.0374(13) Uani 1 1 d . U . . .
Si5 Si 0.4168(8) 0.8599(7) 0.1121(5) 0.0389(13) Uani 1 1 d . U . . .
Si6 Si 0.2965(8) 0.5812(7) 0.0039(5) 0.0382(13) Uani 1 1 d . U . . .
O3 O 0.129(2) 0.8434(14) 0.1135(9) 0.040(3) Uani 1 1 d D U . . .
O4 O 0.1707(18) 0.7833(15) 0.0275(9) 0.040(3) Uani 1 1 d D U . . .
N5 N 0.141(2) 0.6537(19) 0.1615(13) 0.0375(13) Uani 1 1 d . U . . .
N6 N 0.344(2) 0.798(2) 0.1332(13) 0.0386(13) Uani 1 1 d . U . . .
N7 N 0.317(2) 0.6251(19) 0.0581(13) 0.0381(13) Uani 1 1 d . U . . .
N8 N 0.343(2) 0.6402(19) 0.1643(13) 0.0378(12) Uani 1 1 d . U . . .
C62 C -0.047(2) 0.728(2) 0.1491(13) 0.0376(14) Uani 1 1 d D U . . .
H62 H -0.0077 0.7650 0.1332 0.045 Uiso 1 1 calc R . . . .
C63 C -0.088(3) 0.684(2) 0.1069(14) 0.0379(18) Uani 1 1 d D U . . .
H63A H -0.0388 0.6565 0.0886 0.057 Uiso 1 1 calc R . . . .
H63B H -0.1311 0.6496 0.1212 0.057 Uiso 1 1 calc R . . . .
H63C H -0.1205 0.7176 0.0845 0.057 Uiso 1 1 calc R . . . .
C64 C -0.127(2) 0.771(2) 0.1777(15) 0.0377(18) Uani 1 1 d D U . . .
H64A H -0.1025 0.7992 0.2044 0.057 Uiso 1 1 calc R . . . .
H64B H -0.1594 0.8046 0.1551 0.057 Uiso 1 1 calc R . . . .
H64C H -0.1700 0.7366 0.1917 0.057 Uiso 1 1 calc R . . . .
C65 C -0.0227(19) 0.566(2) 0.1995(13) 0.0375(14) Uani 1 1 d D U . . .
H65 H 0.0119 0.5409 0.2265 0.045 Uiso 1 1 calc R . . . .
C66 C -0.012(3) 0.513(2) 0.1543(13) 0.0376(18) Uani 1 1 d D U . . .
H66A H 0.0525 0.5084 0.1435 0.056 Uiso 1 1 calc R . . . .
H66B H -0.0334 0.4654 0.1638 0.056 Uiso 1 1 calc R . . . .
H66C H -0.0484 0.5337 0.1273 0.056 Uiso 1 1 calc R . . . .
C67 C -0.124(2) 0.578(2) 0.2199(15) 0.0378(18) Uani 1 1 d D U . . .
H67A H -0.1258 0.6112 0.2481 0.057 Uiso 1 1 calc R . . . .
H67B H -0.1621 0.5991 0.1939 0.057 Uiso 1 1 calc R . . . .
H67C H -0.1470 0.5308 0.2303 0.057 Uiso 1 1 calc R . . . .
C68 C 0.033(3) 0.7063(18) 0.2542(14) 0.0375(14) Uani 1 1 d D U . . .
H68 H -0.0330 0.7166 0.2647 0.045 Uiso 1 1 calc R . . . .
C69 C 0.078(3) 0.7815(19) 0.2530(16) 0.0376(18) Uani 1 1 d D U . . .
H69A H 0.0516 0.8124 0.2270 0.056 Uiso 1 1 calc R . . . .
H69B H 0.0677 0.8059 0.2849 0.056 Uiso 1 1 calc R . . . .
H69C H 0.1442 0.7735 0.2463 0.056 Uiso 1 1 calc R . . . .
C70 C 0.077(3) 0.659(2) 0.2962(14) 0.0377(18) Uani 1 1 d D U . . .
H70A H 0.0501 0.6117 0.2980 0.056 Uiso 1 1 calc R . . . .
H70B H 0.1433 0.6524 0.2891 0.056 Uiso 1 1 calc R . . . .
H70C H 0.0668 0.6848 0.3277 0.056 Uiso 1 1 calc R . . . .
C71 C 0.191(2) 0.586(2) 0.1839(16) 0.0376(12) Uani 1 1 d . U . . .
H71A H 0.2041 0.5482 0.1582 0.045 Uiso 1 1 calc R . . . .
H71B H 0.1514 0.5647 0.2102 0.045 Uiso 1 1 calc R . . . .
C72 C 0.282(3) 0.611(2) 0.2060(16) 0.0376(12) Uani 1 1 d . U . . .
H72A H 0.2683 0.6495 0.2310 0.045 Uiso 1 1 calc R . . . .
H72B H 0.3145 0.5689 0.2223 0.045 Uiso 1 1 calc R . . . .
C73 C 0.401(2) 0.870(2) 0.0419(14) 0.0391(14) Uani 1 1 d D U . . .
H73 H 0.3799 0.8212 0.0326 0.047 Uiso 1 1 calc R . . . .
C74 C 0.316(2) 0.923(2) 0.0307(16) 0.0392(18) Uani 1 1 d D U . . .
H74A H 0.2664 0.9142 0.0549 0.059 Uiso 1 1 calc R . . . .
H74B H 0.3330 0.9735 0.0326 0.059 Uiso 1 1 calc R . . . .
H74C H 0.2953 0.9128 -0.0025 0.059 Uiso 1 1 calc R . . . .
C75 C 0.482(2) 0.881(2) 0.0042(13) 0.0393(18) Uani 1 1 d D U . . .
H75A H 0.5341 0.8478 0.0123 0.059 Uiso 1 1 calc R . . . .
H75B H 0.4630 0.8712 -0.0292 0.059 Uiso 1 1 calc R . . . .
H75C H 0.5007 0.9319 0.0059 0.059 Uiso 1 1 calc R . . . .
C76 C 0.388(3) 0.958(2) 0.1416(12) 0.0390(14) Uani 1 1 d D U . . .
H76 H 0.3301 0.9759 0.1258 0.047 Uiso 1 1 calc R . . . .
C77 C 0.461(3) 1.012(2) 0.1236(16) 0.0392(18) Uani 1 1 d D U . . .
H77A H 0.4724 1.0062 0.0880 0.059 Uiso 1 1 calc R . . . .
H77B H 0.4378 1.0624 0.1305 0.059 Uiso 1 1 calc R . . . .
H77C H 0.5176 1.0017 0.1409 0.059 Uiso 1 1 calc R . . . .
C78 C 0.366(3) 0.964(2) 0.1981(12) 0.0392(18) Uani 1 1 d D U . . .
H78A H 0.3198 0.9292 0.2077 0.059 Uiso 1 1 calc R . . . .
H78B H 0.4215 0.9532 0.2162 0.059 Uiso 1 1 calc R . . . .
H78C H 0.3418 1.0139 0.2058 0.059 Uiso 1 1 calc R . . . .
C79 C 0.548(3) 0.837(2) 0.1168(12) 0.0391(14) Uani 1 1 d D U . . .
H79 H 0.5767 0.8779 0.0986 0.047 Uiso 1 1 calc R . . . .
C80 C 0.581(3) 0.844(2) 0.1708(12) 0.0394(18) Uani 1 1 d D U . . .
H80A H 0.5518 0.8879 0.1861 0.059 Uiso 1 1 calc R . . . .
H80B H 0.5644 0.8007 0.1899 0.059 Uiso 1 1 calc R . . . .
H80C H 0.6476 0.8472 0.1701 0.059 Uiso 1 1 calc R . . . .
C81 C 0.596(3) 0.7662(17) 0.0935(13) 0.0394(18) Uani 1 1 d D U . . .
H81A H 0.5758 0.7608 0.0597 0.059 Uiso 1 1 calc R . . . .
H81B H 0.6621 0.7700 0.0933 0.059 Uiso 1 1 calc R . . . .
H81C H 0.5790 0.7234 0.1131 0.059 Uiso 1 1 calc R . . . .
C82 C 0.366(3) 0.769(2) 0.1860(16) 0.0382(12) Uani 1 1 d . U . . .
H82A H 0.4041 0.8046 0.2017 0.046 Uiso 1 1 calc R . . . .
H82B H 0.3075 0.7685 0.2056 0.046 Uiso 1 1 calc R . . . .
C83 C 0.413(3) 0.6955(17) 0.1905(16) 0.0380(12) Uani 1 1 d . U . . .
H83A H 0.4212 0.6822 0.2255 0.046 Uiso 1 1 calc R . . . .
H83B H 0.4732 0.6937 0.1729 0.046 Uiso 1 1 calc R . . . .
C84 C 0.164(3) 0.597(2) -0.0064(11) 0.0384(14) Uani 1 1 d D U . . .
H84 H 0.1491 0.6504 -0.0011 0.046 Uiso 1 1 calc R . . . .
C85 C 0.135(3) 0.579(2) -0.0596(12) 0.0386(18) Uani 1 1 d D U . . .
H85A H 0.1726 0.6058 -0.0836 0.058 Uiso 1 1 calc R . . . .
H85B H 0.1448 0.5264 -0.0655 0.058 Uiso 1 1 calc R . . . .
H85C H 0.0707 0.5939 -0.0631 0.058 Uiso 1 1 calc R . . . .
C86 C 0.106(3) 0.555(2) 0.0328(14) 0.0386(18) Uani 1 1 d D U . . .
H86A H 0.1253 0.5669 0.0659 0.058 Uiso 1 1 calc R . . . .
H86B H 0.0413 0.5697 0.0296 0.058 Uiso 1 1 calc R . . . .
H86C H 0.1154 0.5022 0.0273 0.058 Uiso 1 1 calc R . . . .
C87 C 0.360(2) 0.630(2) -0.0515(13) 0.0383(14) Uani 1 1 d D U . . .
H87 H 0.3159 0.6696 -0.0635 0.046 Uiso 1 1 calc R . . . .
C88 C 0.446(2) 0.670(2) -0.0354(16) 0.0384(18) Uani 1 1 d D U . . .
H88A H 0.4297 0.7011 -0.0066 0.058 Uiso 1 1 calc R . . . .
H88B H 0.4945 0.6338 -0.0268 0.058 Uiso 1 1 calc R . . . .
H88C H 0.4680 0.7009 -0.0626 0.058 Uiso 1 1 calc R . . . .
C89 C 0.389(3) 0.5822(17) -0.0972(12) 0.0383(18) Uani 1 1 d D U . . .
H89A H 0.3363 0.5566 -0.1081 0.057 Uiso 1 1 calc R . . . .
H89B H 0.4114 0.6133 -0.1240 0.057 Uiso 1 1 calc R . . . .
H89C H 0.4378 0.5463 -0.0882 0.057 Uiso 1 1 calc R . . . .
C90 C 0.336(3) 0.480(2) 0.0045(11) 0.0384(14) Uani 1 1 d D U . . .
H90 H 0.4038 0.4792 -0.0018 0.046 Uiso 1 1 calc R . . . .
C91 C 0.298(3) 0.4332(18) -0.0373(12) 0.0386(18) Uani 1 1 d D U . . .
H91A H 0.3057 0.4582 -0.0690 0.058 Uiso 1 1 calc R . . . .
H91B H 0.3314 0.3854 -0.0385 0.058 Uiso 1 1 calc R . . . .
H91C H 0.2328 0.4264 -0.0304 0.058 Uiso 1 1 calc R . . . .
C92 C 0.321(3) 0.4367(19) 0.0535(11) 0.0386(18) Uani 1 1 d D U . . .
H92A H 0.3439 0.4640 0.0811 0.058 Uiso 1 1 calc R . . . .
H92B H 0.2556 0.4298 0.0591 0.058 Uiso 1 1 calc R . . . .
H92C H 0.3542 0.3888 0.0510 0.058 Uiso 1 1 calc R . . . .
C93 C 0.411(3) 0.613(2) 0.0834(15) 0.0380(13) Uani 1 1 d . U . . .
H93A H 0.4500 0.5776 0.0639 0.046 Uiso 1 1 calc R . . . .
H93B H 0.4415 0.6604 0.0829 0.046 Uiso 1 1 calc R . . . .
C94 C 0.403(3) 0.5863(17) 0.1367(13) 0.0379(12) Uani 1 1 d . U . . .
H94A H 0.3768 0.5375 0.1379 0.045 Uiso 1 1 calc R . . . .
H94B H 0.4642 0.5821 0.1512 0.045 Uiso 1 1 calc R . . . .
C95 C 0.198(3) 0.792(2) -0.0249(11) 0.040(3) Uani 1 1 d D U . . .
H95A H 0.2632 0.7775 -0.0297 0.060 Uiso 1 1 calc R . . . .
H95B H 0.1619 0.7612 -0.0452 0.060 Uiso 1 1 calc R . . . .
H95C H 0.1878 0.8434 -0.0347 0.060 Uiso 1 1 calc R . . . .
C96 C 0.072(2) 0.806(2) 0.0349(15) 0.040(3) Uani 1 1 d D U . . .
H96A H 0.0371 0.7645 0.0484 0.048 Uiso 1 1 calc R . . . .
H96B H 0.0448 0.8221 0.0035 0.048 Uiso 1 1 calc R . . . .
C97 C 0.071(3) 0.8704(19) 0.0729(12) 0.040(3) Uani 1 1 d D U . . .
H97A H 0.0965 0.9143 0.0572 0.048 Uiso 1 1 calc R . . . .
H97B H 0.0081 0.8833 0.0854 0.048 Uiso 1 1 calc R . . . .
C98 C 0.142(3) 0.9001(19) 0.1504(14) 0.041(3) Uani 1 1 d D U . . .
H98A H 0.1805 0.8797 0.1765 0.061 Uiso 1 1 calc R . . . .
H98B H 0.1713 0.9414 0.1346 0.061 Uiso 1 1 calc R . . . .
H98C H 0.0822 0.9169 0.1648 0.061 Uiso 1 1 calc R . . . .
Th1 Th 0.75266(8) 0.21944(6) 0.39830(5) 0.0172(3) Uani 1 1 d . U . . .
Si1 Si 0.7743(7) 0.0607(6) 0.4970(5) 0.0365(13) Uani 1 1 d . U . . .
Si2 Si 0.5578(7) 0.1713(6) 0.3167(5) 0.0357(13) Uani 1 1 d . U . . .
Si3 Si 0.9660(7) 0.3327(6) 0.4115(5) 0.0352(13) Uani 1 1 d . U . . .
O1 O 0.6690(17) 0.3476(13) 0.3808(9) 0.034(3) Uani 1 1 d D U . . .
O2 O 0.6773(16) 0.2952(13) 0.4724(9) 0.034(3) Uani 1 1 d D U . . .
N1 N 0.805(2) 0.1171(18) 0.4461(13) 0.0360(12) Uani 1 1 d . U . . .
N2 N 0.681(2) 0.1843(18) 0.3318(11) 0.0356(12) Uani 1 1 d D U . . .
N3 N 0.887(2) 0.2792(18) 0.3814(13) 0.0351(12) Uani 1 1 d . U . . .
N4 N 0.867(2) 0.1339(18) 0.3393(13) 0.0353(11) Uani 1 1 d . U . . .
C1 C 0.659(2) 0.088(2) 0.5250(14) 0.0365(14) Uani 1 1 d D U . . .
H1 H 0.6697 0.1290 0.5484 0.044 Uiso 1 1 calc R . . . .
C2 C 0.587(2) 0.121(2) 0.4885(15) 0.0366(18) Uani 1 1 d D U . . .
H2A H 0.6149 0.1582 0.4678 0.055 Uiso 1 1 calc R . . . .
H2B H 0.5673 0.0815 0.4675 0.055 Uiso 1 1 calc R . . . .
H2C H 0.5343 0.1426 0.5072 0.055 Uiso 1 1 calc R . . . .
C3 C 0.610(2) 0.029(2) 0.5564(15) 0.0368(18) Uani 1 1 d D U . . .
H3A H 0.6520 0.0073 0.5801 0.055 Uiso 1 1 calc R . . . .
H3B H 0.5564 0.0525 0.5742 0.055 Uiso 1 1 calc R . . . .
H3C H 0.5894 -0.0086 0.5346 0.055 Uiso 1 1 calc R . . . .
C4 C 0.862(3) 0.0612(16) 0.5458(13) 0.0367(14) Uani 1 1 d D U . . .
H4 H 0.9195 0.0384 0.5299 0.044 Uiso 1 1 calc R . . . .
C5 C 0.885(3) 0.1416(17) 0.5578(16) 0.0370(18) Uani 1 1 d D U . . .
H5A H 0.8931 0.1691 0.5270 0.055 Uiso 1 1 calc R . . . .
H5B H 0.8351 0.1649 0.5779 0.055 Uiso 1 1 calc R . . . .
H5C H 0.9419 0.1411 0.5760 0.055 Uiso 1 1 calc R . . . .
C6 C 0.851(3) 0.021(2) 0.5964(13) 0.0369(18) Uani 1 1 d D U . . .
H6A H 0.8362 -0.0300 0.5907 0.055 Uiso 1 1 calc R . . . .
H6B H 0.9078 0.0218 0.6142 0.055 Uiso 1 1 calc R . . . .
H6C H 0.8010 0.0456 0.6161 0.055 Uiso 1 1 calc R . . . .
C7 C 0.7719(19) -0.046(2) 0.4854(13) 0.0367(14) Uani 1 1 d D U . . .
H7 H 0.7501 -0.0698 0.5166 0.044 Uiso 1 1 calc R . . . .
C8 C 0.866(2) -0.084(2) 0.4687(16) 0.0369(18) Uani 1 1 d D U . . .
H8A H 0.9112 -0.0765 0.4936 0.055 Uiso 1 1 calc R . . . .
H8B H 0.8587 -0.1369 0.4649 0.055 Uiso 1 1 calc R . . . .
H8C H 0.8865 -0.0636 0.4371 0.055 Uiso 1 1 calc R . . . .
C9 C 0.703(2) -0.061(2) 0.4443(12) 0.0370(18) Uani 1 1 d D U . . .
H9A H 0.6432 -0.0373 0.4533 0.056 Uiso 1 1 calc R . . . .
H9B H 0.7256 -0.0401 0.4130 0.056 Uiso 1 1 calc R . . . .
H9C H 0.6979 -0.1134 0.4408 0.056 Uiso 1 1 calc R . . . .
C10 C 0.900(3) 0.098(2) 0.4273(16) 0.0357(12) Uani 1 1 d . U . . .
H10A H 0.9269 0.0579 0.4477 0.043 Uiso 1 1 calc R . . . .
H10B H 0.9377 0.1412 0.4317 0.043 Uiso 1 1 calc R . . . .
C11 C 0.908(3) 0.075(2) 0.3720(16) 0.0354(12) Uani 1 1 d . U . . .
H11A H 0.9729 0.0646 0.3621 0.043 Uiso 1 1 calc R . . . .
H11B H 0.8752 0.0294 0.3677 0.043 Uiso 1 1 calc R . . . .
C12 C 0.481(2) 0.2171(15) 0.3626(16) 0.0360(14) Uani 1 1 d D U . . .
H12 H 0.5237 0.2183 0.3904 0.043 Uiso 1 1 calc R . . . .
C13 C 0.449(3) 0.3000(17) 0.3619(17) 0.0363(18) Uani 1 1 d D U . . .
H13A H 0.4972 0.3282 0.3464 0.054 Uiso 1 1 calc R . . . .
H13B H 0.3931 0.3066 0.3431 0.054 Uiso 1 1 calc R . . . .
H13C H 0.4367 0.3170 0.3958 0.054 Uiso 1 1 calc R . . . .
C14 C 0.410(2) 0.165(2) 0.3865(16) 0.0363(18) Uani 1 1 d D U . . .
H14A H 0.4365 0.1141 0.3852 0.054 Uiso 1 1 calc R . . . .
H14B H 0.3973 0.1785 0.4209 0.054 Uiso 1 1 calc R . . . .
H14C H 0.3537 0.1681 0.3683 0.054 Uiso 1 1 calc R . . . .
C15 C 0.536(2) 0.0686(19) 0.3125(11) 0.0360(14) Uani 1 1 d D U . . .
H15 H 0.4690 0.0606 0.3156 0.043 Uiso 1 1 calc R . . . .
C16 C 0.588(2) 0.028(2) 0.3547(13) 0.0363(18) Uani 1 1 d D U . . .
H16A H 0.5690 0.0491 0.3866 0.054 Uiso 1 1 calc R . . . .
H16B H 0.5749 -0.0243 0.3546 0.054 Uiso 1 1 calc R . . . .
H16C H 0.6544 0.0322 0.3493 0.054 Uiso 1 1 calc R . . . .
C17 C 0.582(2) 0.0216(16) 0.2694(14) 0.0365(18) Uani 1 1 d D U . . .
H17A H 0.5582 0.0389 0.2379 0.055 Uiso 1 1 calc R . . . .
H17B H 0.6487 0.0266 0.2691 0.055 Uiso 1 1 calc R . . . .
H17C H 0.5692 -0.0299 0.2743 0.055 Uiso 1 1 calc R . . . .
C18 C 0.524(2) 0.2109(17) 0.2533(16) 0.0359(14) Uani 1 1 d D U . . .
H18 H 0.5634 0.1815 0.2291 0.043 Uiso 1 1 calc R . . . .
C19 C 0.424(2) 0.191(2) 0.2412(17) 0.0364(18) Uani 1 1 d D U . . .
H19A H 0.4166 0.1395 0.2486 0.055 Uiso 1 1 calc R . . . .
H19B H 0.3804 0.2215 0.2613 0.055 Uiso 1 1 calc R . . . .
H19C H 0.4141 0.2007 0.2062 0.055 Uiso 1 1 calc R . . . .
C20 C 0.552(3) 0.2911(17) 0.2443(16) 0.0361(18) Uani 1 1 d D U . . .
H20A H 0.6153 0.2955 0.2534 0.054 Uiso 1 1 calc R . . . .
H20B H 0.5454 0.3037 0.2094 0.054 Uiso 1 1 calc R . . . .
H20C H 0.5117 0.3245 0.2645 0.054 Uiso 1 1 calc R . . . .
C21 C 0.733(2) 0.1594(16) 0.2846(11) 0.0354(12) Uani 1 1 d D U . . .
H21A H 0.6915 0.1356 0.2625 0.043 Uiso 1 1 calc R . . . .
H21B H 0.7575 0.2023 0.2670 0.043 Uiso 1 1 calc R . . . .
C22 C 0.812(2) 0.1058(19) 0.2976(16) 0.0353(12) Uani 1 1 d . U . . .
H22A H 0.8523 0.0972 0.2680 0.042 Uiso 1 1 calc R . . . .
H22B H 0.7867 0.0585 0.3075 0.042 Uiso 1 1 calc R . . . .
C23 C 0.949(2) 0.437(2) 0.3880(12) 0.0353(14) Uani 1 1 d D U . . .
H23 H 0.8874 0.4553 0.4008 0.042 Uiso 1 1 calc R . . . .
C24 C 1.020(2) 0.486(2) 0.4114(16) 0.0355(18) Uani 1 1 d D U . . .
H24A H 1.0188 0.4786 0.4472 0.053 Uiso 1 1 calc R . . . .
H24B H 1.0815 0.4719 0.3979 0.053 Uiso 1 1 calc R . . . .
H24C H 1.0048 0.5372 0.4037 0.053 Uiso 1 1 calc R . . . .
C25 C 0.949(3) 0.446(2) 0.3307(12) 0.0353(18) Uani 1 1 d D U . . .
H25A H 0.9041 0.4150 0.3170 0.053 Uiso 1 1 calc R . . . .
H25B H 0.9333 0.4975 0.3225 0.053 Uiso 1 1 calc R . . . .
H25C H 1.0101 0.4323 0.3167 0.053 Uiso 1 1 calc R . . . .
C26 C 0.922(2) 0.3364(19) 0.4813(14) 0.0354(14) Uani 1 1 d D U . . .
H26 H 0.8859 0.2921 0.4868 0.042 Uiso 1 1 calc R . . . .
C27 C 0.856(2) 0.4039(18) 0.4953(16) 0.0356(18) Uani 1 1 d D U . . .
H27A H 0.8074 0.4088 0.4714 0.053 Uiso 1 1 calc R . . . .
H27B H 0.8294 0.3968 0.5284 0.053 Uiso 1 1 calc R . . . .
H27C H 0.8907 0.4483 0.4947 0.053 Uiso 1 1 calc R . . . .
C28 C 0.997(2) 0.333(2) 0.5211(12) 0.0356(18) Uani 1 1 d D U . . .
H28A H 1.0405 0.2918 0.5143 0.053 Uiso 1 1 calc R . . . .
H28B H 1.0291 0.3789 0.5201 0.053 Uiso 1 1 calc R . . . .
H28C H 0.9677 0.3273 0.5538 0.053 Uiso 1 1 calc R . . . .
C29 C 1.093(2) 0.2995(17) 0.4070(13) 0.0353(14) Uani 1 1 d D U . . .
H29 H 1.1229 0.3312 0.4309 0.042 Uiso 1 1 calc R . . . .
C30 C 1.113(2) 0.2201(15) 0.4267(13) 0.0355(18) Uani 1 1 d D U . . .
H30A H 1.0796 0.2137 0.4581 0.053 Uiso 1 1 calc R . . . .
H30B H 1.0940 0.1847 0.4027 0.053 Uiso 1 1 calc R . . . .
H30C H 1.1790 0.2122 0.4317 0.053 Uiso 1 1 calc R . . . .
C31 C 1.145(2) 0.314(2) 0.3568(13) 0.0357(18) Uani 1 1 d D U . . .
H31A H 1.1301 0.3639 0.3458 0.054 Uiso 1 1 calc R . . . .
H31B H 1.2108 0.3067 0.3611 0.054 Uiso 1 1 calc R . . . .
H31C H 1.1258 0.2792 0.3320 0.054 Uiso 1 1 calc R . . . .
C32 C 0.8981(19) 0.2635(17) 0.3253(15) 0.0352(12) Uani 1 1 d . U . . .
H32A H 0.8385 0.2699 0.3092 0.042 Uiso 1 1 calc R . . . .
H32B H 0.9414 0.2969 0.3094 0.042 Uiso 1 1 calc R . . . .
C33 C 0.936(2) 0.1832(19) 0.3214(16) 0.0352(12) Uani 1 1 d . U . . .
H33A H 0.9531 0.1716 0.2865 0.042 Uiso 1 1 calc R . . . .
H33B H 0.9914 0.1763 0.3410 0.042 Uiso 1 1 calc R . . . .
C34 C 0.688(2) 0.288(2) 0.5262(10) 0.033(3) Uani 1 1 d D U . . .
H34A H 0.7374 0.2512 0.5327 0.050 Uiso 1 1 calc R . . . .
H34B H 0.7036 0.3353 0.5396 0.050 Uiso 1 1 calc R . . . .
H34C H 0.6309 0.2730 0.5418 0.050 Uiso 1 1 calc R . . . .
C35 C 0.604(2) 0.3502(17) 0.4593(14) 0.034(3) Uani 1 1 d D U . . .
H35A H 0.5862 0.3800 0.4889 0.040 Uiso 1 1 calc R . . . .
H35B H 0.5493 0.3243 0.4499 0.040 Uiso 1 1 calc R . . . .
C36 C 0.632(2) 0.4027(15) 0.4160(11) 0.034(3) Uani 1 1 d D U . . .
H36A H 0.5782 0.4312 0.4031 0.041 Uiso 1 1 calc R . . . .
H36B H 0.6784 0.4364 0.4259 0.041 Uiso 1 1 calc R . . . .
C37 C 0.691(2) 0.3783(18) 0.3316(12) 0.034(3) Uani 1 1 d D U . . .
H37A H 0.7160 0.3390 0.3097 0.051 Uiso 1 1 calc R . . . .
H37B H 0.6360 0.4013 0.3177 0.051 Uiso 1 1 calc R . . . .
H37C H 0.7372 0.4150 0.3348 0.051 Uiso 1 1 calc R . . . .
C38 C 1.053(2) 0.1677(18) 0.1013(15) 0.0406(17) Uani 1 1 d D U . . .
C39 C 1.133(2) 0.126(2) 0.0850(11) 0.0407(18) Uani 1 1 d D U . . .
H39 H 1.1440 0.0787 0.0985 0.049 Uiso 1 1 calc R . . . .
C40 C 1.196(3) 0.1522(19) 0.0493(14) 0.0407(18) Uani 1 1 d D U . . .
H40 H 1.2487 0.1231 0.0397 0.049 Uiso 1 1 calc R . . . .
C41 C 1.178(3) 0.2221(18) 0.0281(15) 0.0407(18) Uani 1 1 d D U . . .
H41 H 1.2196 0.2394 0.0035 0.049 Uiso 1 1 calc R . . . .
C42 C 1.100(2) 0.266(2) 0.0432(14) 0.0407(18) Uani 1 1 d D U . . .
H42 H 1.0884 0.3135 0.0292 0.049 Uiso 1 1 calc R . . . .
C43 C 1.041(3) 0.2381(18) 0.0799(11) 0.0406(18) Uani 1 1 d D U . . .
H43 H 0.9895 0.2682 0.0909 0.049 Uiso 1 1 calc R . . . .
C44 C 0.917(3) 0.066(2) 0.1209(12) 0.0404(17) Uani 1 1 d D U . . .
C45 C 0.849(2) 0.0300(15) 0.1483(13) 0.0404(18) Uani 1 1 d D U . . .
H45 H 0.8428 0.0405 0.1825 0.048 Uiso 1 1 calc R . . . .
C46 C 0.790(3) -0.020(2) 0.1289(12) 0.0404(18) Uani 1 1 d D U . . .
H46 H 0.7399 -0.0370 0.1482 0.048 Uiso 1 1 calc R . . . .
C47 C 0.807(3) -0.044(2) 0.0800(12) 0.0404(18) Uani 1 1 d D U . . .
H47 H 0.7712 -0.0791 0.0659 0.048 Uiso 1 1 calc R . . . .
C48 C 0.880(2) -0.014(2) 0.0521(14) 0.0404(18) Uani 1 1 d D U . . .
H48 H 0.8915 -0.0291 0.0189 0.048 Uiso 1 1 calc R . . . .
C49 C 0.935(3) 0.038(2) 0.0727(12) 0.0404(18) Uani 1 1 d D U . . .
H49 H 0.9850 0.0554 0.0537 0.048 Uiso 1 1 calc R . . . .
C50 C 0.906(2) 0.204(2) 0.1656(15) 0.0404(17) Uani 1 1 d D U . . .
C51 C 0.940(2) 0.2623(16) 0.1925(11) 0.0404(18) Uani 1 1 d D U . . .
H51 H 1.0024 0.2597 0.2018 0.048 Uiso 1 1 calc R . . . .
C52 C 0.883(2) 0.3244(18) 0.2055(15) 0.0404(18) Uani 1 1 d D U . . .
H52 H 0.9055 0.3604 0.2263 0.048 Uiso 1 1 calc R . . . .
C53 C 0.793(2) 0.334(2) 0.1883(15) 0.0404(18) Uani 1 1 d D U . . .
H53 H 0.7579 0.3784 0.1937 0.048 Uiso 1 1 calc R . . . .
C54 C 0.759(3) 0.2752(16) 0.1628(15) 0.0404(18) Uani 1 1 d D U . . .
H54 H 0.6966 0.2779 0.1536 0.048 Uiso 1 1 calc R . . . .
C55 C 0.815(2) 0.2126(16) 0.1506(15) 0.0404(18) Uani 1 1 d D U . . .
H55 H 0.7906 0.1751 0.1319 0.048 Uiso 1 1 calc R . . . .
C56 C 1.047(3) 0.1027(19) 0.1927(14) 0.0405(17) Uani 1 1 d D U . . .
C57 C 1.029(2) 0.040(2) 0.2218(12) 0.0405(18) Uani 1 1 d D U . . .
H57 H 0.9778 0.0132 0.2142 0.049 Uiso 1 1 calc R . . . .
C58 C 1.083(2) 0.016(2) 0.2616(13) 0.0405(18) Uani 1 1 d D U . . .
H58 H 1.0711 -0.0280 0.2783 0.049 Uiso 1 1 calc R . . . .
C59 C 1.154(3) 0.0601(18) 0.2762(15) 0.0405(18) Uani 1 1 d D U . . .
H59 H 1.1884 0.0465 0.3041 0.049 Uiso 1 1 calc R . . . .
C60 C 1.174(3) 0.124(2) 0.2491(12) 0.0405(18) Uani 1 1 d D U . . .
H60 H 1.2219 0.1531 0.2582 0.049 Uiso 1 1 calc R . . . .
C61 C 1.120(2) 0.1429(18) 0.2084(10) 0.0405(18) Uani 1 1 d D U . . .
H61 H 1.1342 0.1856 0.1903 0.049 Uiso 1 1 calc R . . . .
B1 B 0.978(4) 0.129(3) 0.1455(19) 0.0404(17) Uani 1 1 d . U . . .
C117 C 0.542(3) 0.5980(17) 0.2989(14) 0.0413(17) Uani 1 1 d D U . . .
C118 C 0.597(3) 0.644(2) 0.2700(13) 0.0413(18) Uani 1 1 d D U . . .
H118 H 0.6071 0.6914 0.2826 0.050 Uiso 1 1 calc R . . . .
C119 C 0.638(3) 0.6252(19) 0.2236(13) 0.0413(18) Uani 1 1 d D U . . .
H119 H 0.6688 0.6608 0.2046 0.050 Uiso 1 1 calc R . . . .
C120 C 0.635(3) 0.5532(17) 0.2056(15) 0.0413(18) Uani 1 1 d D U . . .
H120 H 0.6700 0.5370 0.1774 0.050 Uiso 1 1 calc R . . . .
C121 C 0.576(3) 0.506(2) 0.2311(12) 0.0413(18) Uani 1 1 d D U . . .
H121 H 0.5612 0.4612 0.2172 0.050 Uiso 1 1 calc R . . . .
C122 C 0.539(2) 0.5280(19) 0.2776(13) 0.0413(18) Uani 1 1 d D U . . .
H122 H 0.5085 0.4922 0.2964 0.050 Uiso 1 1 calc R . . . .
C99 C 0.434(2) 0.7038(18) 0.3450(17) 0.0415(17) Uani 1 1 d D U . . .
C100 C 0.337(2) 0.7132(15) 0.3433(17) 0.0416(18) Uani 1 1 d D U . . .
H100 H 0.3031 0.6711 0.3486 0.050 Uiso 1 1 calc R . . . .
C101 C 0.288(2) 0.7798(15) 0.3343(17) 0.0416(18) Uani 1 1 d D U . . .
H101 H 0.2232 0.7819 0.3363 0.050 Uiso 1 1 calc R . . . .
C102 C 0.335(2) 0.8436(19) 0.3225(17) 0.0417(18) Uani 1 1 d D U . . .
H102 H 0.3038 0.8865 0.3103 0.050 Uiso 1 1 calc R . . . .
C103 C 0.430(2) 0.8399(18) 0.3300(17) 0.0417(18) Uani 1 1 d D U . . .
H103 H 0.4631 0.8831 0.3289 0.050 Uiso 1 1 calc R . . . .
C104 C 0.476(2) 0.7712(15) 0.3390(14) 0.0416(18) Uani 1 1 d D U . . .
H104 H 0.5403 0.7703 0.3413 0.050 Uiso 1 1 calc R . . . .
C105 C 0.586(2) 0.636(2) 0.3915(14) 0.0416(17) Uani 1 1 d D U . . .
C106 C 0.584(2) 0.6845(19) 0.4317(12) 0.0417(18) Uani 1 1 d D U . . .
H106 H 0.5291 0.7133 0.4378 0.050 Uiso 1 1 calc R . . . .
C107 C 0.656(2) 0.695(2) 0.4638(14) 0.0418(18) Uani 1 1 d D U . . .
H107 H 0.6485 0.7279 0.4905 0.050 Uiso 1 1 calc R . . . .
C108 C 0.740(2) 0.654(2) 0.4551(15) 0.0418(18) Uani 1 1 d D U . . .
H108 H 0.7909 0.6605 0.4750 0.050 Uiso 1 1 calc R . . . .
C109 C 0.745(2) 0.604(2) 0.4157(13) 0.0417(18) Uani 1 1 d D U . . .
H109 H 0.7986 0.5738 0.4105 0.050 Uiso 1 1 calc R . . . .
C110 C 0.671(2) 0.598(2) 0.3838(15) 0.0417(18) Uani 1 1 d D U . . .
H110 H 0.6799 0.5661 0.3560 0.050 Uiso 1 1 calc R . . . .
C111 C 0.434(2) 0.561(2) 0.3806(13) 0.0412(17) Uani 1 1 d D U . . .
C112 C 0.441(3) 0.534(2) 0.4292(13) 0.0411(18) Uani 1 1 d D U . . .
H112 H 0.4878 0.5515 0.4483 0.049 Uiso 1 1 calc R . . . .
C113 C 0.383(2) 0.483(2) 0.4520(15) 0.0411(18) Uani 1 1 d D U . . .
H113 H 0.3922 0.4678 0.4850 0.049 Uiso 1 1 calc R . . . .
C114 C 0.312(3) 0.455(2) 0.4248(13) 0.0411(18) Uani 1 1 d D U . . .
H114 H 0.2761 0.4183 0.4387 0.049 Uiso 1 1 calc R . . . .
C115 C 0.295(2) 0.482(2) 0.3770(13) 0.0411(18) Uani 1 1 d D U . . .
H115 H 0.2445 0.4686 0.3590 0.049 Uiso 1 1 calc R . . . .
C116 C 0.3589(19) 0.5312(15) 0.3577(13) 0.0411(18) Uani 1 1 d D U . . .
H116 H 0.3501 0.5462 0.3246 0.049 Uiso 1 1 calc R . . . .
B2 B 0.500(3) 0.625(3) 0.356(2) 0.0414(17) Uani 1 1 d . U . . .
C133 C 0.846(3) -0.209(3) 0.3548(19) 0.064(5) Uiso 1 1 d D U . . .
H133 H 0.8676 -0.2404 0.3803 0.077 Uiso 1 1 calc R . . . .
C132 C 0.761(3) -0.219(3) 0.3327(18) 0.064(5) Uiso 1 1 d D U . . .
H132 H 0.7255 -0.2585 0.3427 0.077 Uiso 1 1 calc R . . . .
C131 C 0.728(4) -0.170(3) 0.2960(18) 0.064(5) Uiso 1 1 d D U . . .
H131 H 0.6683 -0.1755 0.2841 0.077 Uiso 1 1 calc R . . . .
C130 C 0.780(3) -0.113(3) 0.2763(19) 0.064(5) Uiso 1 1 d D U . . .
H130 H 0.7585 -0.0825 0.2500 0.077 Uiso 1 1 calc R . . . .
C129 C 0.864(3) -0.103(3) 0.2979(18) 0.064(5) Uiso 1 1 d D U . . .
H129 H 0.9012 -0.0653 0.2864 0.077 Uiso 1 1 calc R . . . .
C134 C 0.895(4) -0.150(3) 0.3364(18) 0.064(5) Uiso 1 1 d D U . . .
H134 H 0.9517 -0.1410 0.3506 0.077 Uiso 1 1 calc R . . . .
C126 C 0.153(2) 0.385(2) 0.2186(14) 0.071(6) Uiso 1 1 d D U . . .
H126 H 0.0934 0.3949 0.2332 0.086 Uiso 1 1 calc R . . . .
C125 C 0.231(3) 0.410(2) 0.2418(12) 0.071(6) Uiso 1 1 d DG U . . .
H125 H 0.2235 0.4364 0.2719 0.086 Uiso 1 1 calc R . . . .
C124 C 0.319(2) 0.396(2) 0.2200(14) 0.071(6) Uiso 1 1 d DG U . . .
H124 H 0.3713 0.4125 0.2355 0.085 Uiso 1 1 calc R . . . .
C123 C 0.330(2) 0.357(2) 0.1750(14) 0.071(6) Uiso 1 1 d DG U . . .
H123 H 0.3889 0.3471 0.1604 0.086 Uiso 1 1 calc R . . . .
C128 C 0.252(3) 0.332(2) 0.1518(11) 0.071(6) Uiso 1 1 d DG U . . .
H128 H 0.2588 0.3055 0.1217 0.086 Uiso 1 1 calc R . . . .
C127 C 0.163(2) 0.346(2) 0.1736(14) 0.071(6) Uiso 1 1 d DG U . . .
H127 H 0.1111 0.3295 0.1581 0.086 Uiso 1 1 calc R . . . .

loop_
_atom_site_aniso_label
_atom_site_aniso_U_11
_atom_site_aniso_U_22
_atom_site_aniso_U_33
_atom_site_aniso_U_23
_atom_site_aniso_U_13
_atom_site_aniso_U_12
Th2 0.0360(8) 0.0323(8) 0.0266(7) 0.0040(6) -0.0028(6) -0.0004(7)
Si4 0.030(3) 0.039(3) 0.043(3) 0.006(2) -0.001(2) -0.001(2)
Si5 0.031(3) 0.040(3) 0.045(3) 0.008(2) 0.002(2) 0.000(2)
Si6 0.033(3) 0.039(3) 0.043(3) 0.006(2) 0.000(2) 0.002(2)
O3 0.044(6) 0.031(5) 0.045(6) 0.007(4) -0.003(5) 0.005(4)
O4 0.044(6) 0.031(5) 0.045(6) 0.007(4) -0.003(5) 0.005(5)
N5 0.030(2) 0.039(3) 0.043(3) 0.007(2) 0.000(2) -0.001(2)
N6 0.031(2) 0.040(3) 0.044(3) 0.007(2) 0.001(2) 0.000(2)
N7 0.032(3) 0.039(3) 0.043(3) 0.006(2) 0.000(2) 0.001(2)
N8 0.031(2) 0.039(2) 0.043(2) 0.007(2) 0.000(2) 0.000(2)
C62 0.030(3) 0.040(3) 0.043(3) 0.006(3) -0.001(2) -0.001(2)
C63 0.030(3) 0.040(3) 0.044(3) 0.007(3) -0.001(3) -0.001(3)
C64 0.030(3) 0.040(3) 0.044(3) 0.006(3) -0.001(3) -0.001(3)
C65 0.030(3) 0.039(3) 0.043(3) 0.006(3) -0.001(2) -0.001(2)
C66 0.030(3) 0.040(3) 0.043(3) 0.006(3) -0.001(3) -0.001(3)
C67 0.030(3) 0.040(3) 0.044(3) 0.006(3) 0.000(3) -0.001(3)
C68 0.030(3) 0.039(3) 0.043(3) 0.006(3) 0.000(2) -0.001(2)
C69 0.030(3) 0.040(3) 0.043(3) 0.006(3) 0.000(3) -0.001(3)
C70 0.030(3) 0.040(3) 0.043(3) 0.007(3) 0.000(3) -0.001(3)
C71 0.030(2) 0.039(3) 0.043(3) 0.007(2) 0.000(2) 0.000(2)
C72 0.030(2) 0.039(2) 0.043(3) 0.007(2) 0.000(2) 0.000(2)
C73 0.031(3) 0.040(3) 0.045(3) 0.008(3) 0.002(2) 0.000(2)
C74 0.031(3) 0.040(3) 0.045(4) 0.008(3) 0.002(3) 0.000(3)
C75 0.032(3) 0.040(3) 0.045(3) 0.008(3) 0.002(3) 0.000(3)
C76 0.031(3) 0.040(3) 0.045(3) 0.008(3) 0.002(2) 0.000(2)
C77 0.031(3) 0.040(3) 0.045(4) 0.008(3) 0.002(3) 0.000(3)
C78 0.032(3) 0.040(3) 0.045(3) 0.008(3) 0.002(3) 0.000(3)
C79 0.032(3) 0.040(3) 0.045(3) 0.008(3) 0.002(2) 0.000(2)
C80 0.032(3) 0.040(3) 0.046(3) 0.008(3) 0.002(3) 0.000(3)
C81 0.032(3) 0.040(3) 0.045(4) 0.008(3) 0.002(3) 0.000(3)
C82 0.031(2) 0.039(3) 0.044(3) 0.007(2) 0.001(2) 0.000(2)
C83 0.031(2) 0.039(2) 0.044(3) 0.007(2) 0.001(2) 0.000(2)
C84 0.033(3) 0.039(3) 0.043(3) 0.006(3) 0.000(2) 0.002(2)
C85 0.033(3) 0.039(3) 0.043(3) 0.006(3) 0.000(3) 0.002(3)
C86 0.033(3) 0.039(3) 0.043(3) 0.006(3) 0.000(3) 0.002(3)
C87 0.033(3) 0.039(3) 0.043(3) 0.006(3) 0.000(2) 0.002(2)
C88 0.033(3) 0.039(3) 0.043(3) 0.006(3) 0.000(3) 0.002(3)
C89 0.033(3) 0.039(3) 0.043(3) 0.006(3) 0.000(3) 0.002(3)
C90 0.033(3) 0.039(3) 0.043(3) 0.006(3) 0.000(2) 0.002(2)
C91 0.033(3) 0.039(3) 0.043(3) 0.006(3) 0.000(3) 0.002(3)
C92 0.033(3) 0.039(3) 0.043(3) 0.006(3) 0.000(3) 0.002(3)
C93 0.032(2) 0.039(3) 0.043(3) 0.007(2) 0.000(2) 0.001(2)
C94 0.031(2) 0.039(2) 0.043(3) 0.007(2) 0.000(2) 0.000(2)
C95 0.044(6) 0.031(6) 0.045(6) 0.007(5) -0.004(5) 0.005(5)
C96 0.044(6) 0.031(5) 0.045(6) 0.007(4) -0.003(5) 0.005(4)
C97 0.044(6) 0.031(5) 0.045(6) 0.007(4) -0.003(5) 0.005(4)
C98 0.045(6) 0.031(5) 0.045(6) 0.007(5) -0.003(5) 0.005(5)
Th1 0.0039(5) 0.0023(5) 0.0452(8) 0.0000(5) 0.0046(5) -0.0008(4)
Si1 0.021(2) 0.030(2) 0.058(3) 0.001(2) 0.000(2) 0.006(2)
Si2 0.018(2) 0.029(2) 0.060(3) 0.002(2) -0.003(2) 0.002(2)
Si3 0.018(2) 0.028(2) 0.060(3) 0.000(2) -0.002(2) 0.000(2)
O1 0.019(5) 0.018(4) 0.063(6) 0.001(4) 0.003(4) 0.010(4)
O2 0.019(5) 0.018(5) 0.062(6) 0.000(4) 0.003(4) 0.010(4)
N1 0.020(2) 0.029(2) 0.058(3) 0.001(2) 0.000(2) 0.006(2)
N2 0.018(2) 0.029(2) 0.059(3) 0.001(2) -0.003(2) 0.002(2)
N3 0.018(2) 0.028(2) 0.059(3) 0.001(2) -0.002(2) 0.000(2)
N4 0.018(2) 0.028(2) 0.059(3) 0.001(2) -0.0016(19) 0.0028(18)
C1 0.021(3) 0.030(3) 0.058(3) 0.001(2) 0.000(2) 0.006(2)
C2 0.021(3) 0.030(3) 0.058(4) 0.001(3) 0.000(3) 0.007(3)
C3 0.021(3) 0.030(3) 0.058(4) 0.002(3) 0.000(3) 0.006(3)
C4 0.021(3) 0.030(3) 0.058(3) 0.001(2) 0.000(2) 0.006(2)
C5 0.022(3) 0.030(3) 0.058(4) 0.001(3) 0.000(3) 0.007(3)
C6 0.021(3) 0.030(3) 0.058(4) 0.001(3) 0.000(3) 0.007(3)
C7 0.021(3) 0.030(3) 0.058(3) 0.001(2) 0.000(2) 0.006(2)
C8 0.021(3) 0.030(3) 0.058(4) 0.001(3) 0.000(3) 0.006(3)
C9 0.022(3) 0.030(3) 0.058(4) 0.001(3) 0.000(3) 0.006(3)
C10 0.020(2) 0.029(2) 0.058(3) 0.001(2) -0.001(2) 0.005(2)
C11 0.019(2) 0.029(2) 0.058(3) 0.001(2) -0.001(2) 0.0038(19)
C12 0.018(3) 0.029(3) 0.060(3) 0.002(2) -0.003(2) 0.002(2)
C13 0.019(3) 0.030(3) 0.060(4) 0.001(3) -0.003(3) 0.002(3)
C14 0.019(3) 0.030(3) 0.060(4) 0.001(3) -0.003(3) 0.002(3)
C15 0.019(3) 0.029(3) 0.060(3) 0.002(2) -0.003(2) 0.002(2)
C16 0.019(3) 0.030(3) 0.060(4) 0.002(3) -0.003(3) 0.002(3)
C17 0.019(3) 0.030(3) 0.060(4) 0.002(3) -0.003(3) 0.002(3)
C18 0.018(3) 0.029(3) 0.060(3) 0.002(2) -0.003(2) 0.002(2)
C19 0.019(3) 0.030(3) 0.060(4) 0.002(3) -0.003(3) 0.002(3)
C20 0.019(3) 0.029(3) 0.060(4) 0.002(3) -0.003(3) 0.002(3)
C21 0.018(2) 0.029(2) 0.059(3) 0.001(2) -0.003(2) 0.002(2)
C22 0.018(2) 0.028(2) 0.059(3) 0.001(2) -0.002(2) 0.0025(19)
C23 0.018(2) 0.028(3) 0.060(3) 0.000(2) -0.002(2) 0.000(2)
C24 0.018(3) 0.028(3) 0.060(4) 0.000(3) -0.002(3) 0.000(3)
C25 0.018(3) 0.028(3) 0.060(4) 0.001(3) -0.002(3) 0.000(3)
C26 0.018(2) 0.028(3) 0.060(3) 0.000(2) -0.002(2) 0.000(2)
C27 0.019(3) 0.028(3) 0.060(4) 0.000(3) -0.002(3) 0.000(3)
C28 0.019(3) 0.028(3) 0.060(4) 0.000(3) -0.002(3) 0.000(3)
C29 0.018(2) 0.028(3) 0.060(3) 0.000(2) -0.002(2) 0.000(2)
C30 0.018(3) 0.028(3) 0.060(4) 0.001(3) -0.002(3) 0.000(3)
C31 0.019(3) 0.028(3) 0.060(4) 0.000(3) -0.002(3) 0.000(3)
C32 0.018(2) 0.028(2) 0.059(3) 0.001(2) -0.002(2) 0.001(2)
C33 0.018(2) 0.028(2) 0.059(3) 0.001(2) -0.001(2) 0.0019(19)
C34 0.019(5) 0.018(5) 0.062(6) 0.000(4) 0.003(5) 0.010(4)
C35 0.019(5) 0.018(4) 0.062(6) 0.001(4) 0.003(4) 0.010(4)
C36 0.019(5) 0.018(4) 0.062(6) 0.001(4) 0.003(4) 0.010(4)
C37 0.019(5) 0.019(5) 0.063(6) 0.002(4) 0.003(5) 0.010(4)
C38 0.039(4) 0.038(4) 0.045(4) 0.006(3) -0.002(3) 0.000(3)
C39 0.039(4) 0.038(4) 0.045(4) 0.006(3) -0.001(3) 0.000(3)
C40 0.039(4) 0.038(4) 0.045(4) 0.006(3) -0.001(3) 0.000(3)
C41 0.039(4) 0.038(4) 0.045(4) 0.006(3) -0.001(3) 0.000(3)
C42 0.039(4) 0.038(4) 0.045(4) 0.006(3) -0.001(3) 0.000(3)
C43 0.039(4) 0.038(4) 0.045(4) 0.006(3) -0.001(3) 0.000(3)
C44 0.039(4) 0.038(4) 0.044(4) 0.006(3) -0.002(3) 0.001(3)
C45 0.039(4) 0.038(4) 0.044(4) 0.006(3) -0.002(3) 0.001(3)
C46 0.039(4) 0.038(4) 0.044(4) 0.006(3) -0.002(3) 0.001(3)
C47 0.039(4) 0.038(4) 0.044(4) 0.006(3) -0.002(3) 0.001(3)
C48 0.039(4) 0.038(4) 0.044(4) 0.006(3) -0.002(3) 0.001(3)
C49 0.039(4) 0.038(4) 0.044(4) 0.006(3) -0.002(3) 0.001(3)
C50 0.039(4) 0.038(4) 0.044(4) 0.006(3) -0.002(3) 0.001(3)
C51 0.039(4) 0.038(4) 0.044(4) 0.006(3) -0.001(3) 0.001(3)
C52 0.039(4) 0.038(4) 0.044(4) 0.006(3) -0.001(3) 0.001(3)
C53 0.039(4) 0.038(4) 0.044(4) 0.006(3) -0.001(3) 0.001(3)
C54 0.039(4) 0.038(4) 0.044(4) 0.006(3) -0.001(3) 0.001(3)
C55 0.039(4) 0.038(4) 0.044(4) 0.006(3) -0.002(3) 0.001(3)
C56 0.039(4) 0.038(4) 0.045(4) 0.006(3) -0.001(3) 0.000(3)
C57 0.039(4) 0.038(4) 0.045(4) 0.006(3) -0.001(3) 0.000(3)
C58 0.039(4) 0.038(4) 0.045(4) 0.006(3) -0.001(3) 0.000(3)
C59 0.039(4) 0.038(4) 0.045(4) 0.006(3) -0.001(3) 0.000(3)
C60 0.039(4) 0.038(4) 0.045(4) 0.006(3) -0.001(3) 0.000(3)
C61 0.039(4) 0.038(4) 0.045(4) 0.006(3) -0.001(3) 0.000(3)
B1 0.039(3) 0.038(3) 0.044(4) 0.006(3) -0.002(3) 0.001(3)
C117 0.030(3) 0.036(4) 0.058(4) 0.006(3) 0.000(3) -0.008(3)
C118 0.030(3) 0.036(4) 0.058(4) 0.006(3) 0.000(3) -0.008(3)
C119 0.030(3) 0.036(4) 0.058(4) 0.006(3) 0.000(3) -0.008(3)
C120 0.030(4) 0.036(4) 0.058(4) 0.006(3) 0.000(3) -0.008(3)
C121 0.030(3) 0.036(4) 0.058(4) 0.006(3) 0.000(3) -0.008(3)
C122 0.030(3) 0.036(4) 0.058(4) 0.006(3) 0.000(3) -0.008(3)
C99 0.030(3) 0.036(4) 0.058(4) 0.006(3) 0.000(3) -0.008(3)
C100 0.030(3) 0.036(4) 0.058(4) 0.006(3) 0.000(3) -0.008(3)
C101 0.030(3) 0.036(4) 0.059(4) 0.006(3) 0.000(3) -0.007(3)
C102 0.031(4) 0.036(4) 0.059(4) 0.006(3) 0.000(3) -0.007(3)
C103 0.031(3) 0.036(4) 0.059(4) 0.006(3) 0.000(3) -0.007(3)
C104 0.030(3) 0.036(4) 0.059(4) 0.006(3) 0.000(3) -0.008(3)
C105 0.030(3) 0.037(4) 0.058(4) 0.006(3) 0.000(3) -0.008(3)
C106 0.030(3) 0.037(4) 0.058(4) 0.006(3) 0.000(3) -0.008(3)
C107 0.031(3) 0.037(4) 0.058(4) 0.006(3) 0.000(3) -0.008(3)
C108 0.031(4) 0.037(4) 0.058(4) 0.006(3) 0.000(3) -0.008(3)
C109 0.031(3) 0.037(4) 0.058(4) 0.006(3) 0.000(3) -0.008(3)
C110 0.030(3) 0.037(4) 0.058(4) 0.006(3) 0.000(3) -0.008(3)
C111 0.030(3) 0.036(4) 0.058(4) 0.006(3) 0.000(3) -0.008(3)
C112 0.030(3) 0.036(4) 0.058(4) 0.006(3) 0.000(3) -0.008(3)
C113 0.030(3) 0.036(4) 0.058(4) 0.006(3) 0.000(3) -0.008(3)
C114 0.030(4) 0.036(4) 0.058(4) 0.006(3) 0.000(3) -0.008(3)
C115 0.030(3) 0.036(4) 0.058(4) 0.006(3) 0.000(3) -0.008(3)
C116 0.030(3) 0.036(4) 0.058(4) 0.006(3) 0.000(3) -0.008(3)
B2 0.030(3) 0.036(3) 0.058(4) 0.006(3) 0.000(3) -0.008(3)

loop_
_atom_type_symbol
_atom_type_description
_atom_type_scat_dispersion_real
_atom_type_scat_dispersion_imag
_atom_type_scat_source
C C 0.0033 0.0016 'International Tables Vol C Tables 4.2.6.8 and 6.1.1.4'
H H 0.0000 0.0000 'International Tables Vol C Tables 4.2.6.8 and 6.1.1.4'
B B 0.0013 0.0007 'International Tables Vol C Tables 4.2.6.8 and 6.1.1.4'
N N 0.0061 0.0033 'International Tables Vol C Tables 4.2.6.8 and 6.1.1.4'
O O 0.0106 0.0060 'International Tables Vol C Tables 4.2.6.8 and 6.1.1.4'
Si Si 0.0817 0.0704 'International Tables Vol C Tables 4.2.6.8 and 6.1.1.4'
Th Th -7.2400 8.8979 'International Tables Vol C Tables 4.2.6.8 and 6.1.1.4'

loop_
_exptl_crystal_face_index_h
_exptl_crystal_face_index_k
_exptl_crystal_face_index_l
_exptl_crystal_face_perp_dist
2 -17 27 0.0447
-3 -24 -11 0.0765
-19 6 -10 0.1004
-4 17 -26 0.0859
-18 -1 16 0.0825
-1 -1 37 0.0270
18 -6 15 0.0782
7 -1 -35 0.0765
-7 21 12 0.0663
16 16 4 0.0669
13 -16 -11 0.0962
-4 2 -37 0.0770
2 24 11 0.0685
17 4 -20 0.0992

loop_
_geom_angle_atom_site_label_1
_geom_angle_atom_site_label_2
_geom_angle_atom_site_label_3
_geom_angle
_geom_angle_site_symmetry_1
_geom_angle_site_symmetry_3
O4 Th2 O3 59.8(8) . .
O4 Th2 N8 160.8(9) . .
N5 Th2 O3 94.1(11) . .
N5 Th2 O4 121.7(10) . .
N5 Th2 N7 102.7(12) . .
N5 Th2 N8 71.4(11) . .
N6 Th2 O3 81.6(11) . .
N6 Th2 O4 105.1(11) . .
N6 Th2 N5 122.5(12) . .
N6 Th2 N7 107.2(12) . .
N6 Th2 N8 74.2(12) . .
N7 Th2 O3 151.8(10) . .
N7 Th2 O4 92.0(10) . .
N7 Th2 N8 70.4(11) . .
N8 Th2 O3 137.2(9) . .
N5 Si4 C62 109.3(16) . .
N5 Si4 C65 112.2(15) . .
N5 Si4 C68 112.8(18) . .
C62 Si4 C65 110.4(16) . .
C68 Si4 C62 106.3(14) . .
C68 Si4 C65 105.6(14) . .
N6 Si5 C73 107.4(18) . .
N6 Si5 C76 111.4(16) . .
N6 Si5 C79 118.6(18) . .
C73 Si5 C76 106.8(16) . .
C73 Si5 C79 103.3(14) . .
C79 Si5 C76 108.4(16) . .
N7 Si6 C84 106.0(16) . .
N7 Si6 C87 109.2(16) . .
N7 Si6 C90 112.9(16) . .
C84 Si6 C87 106.6(15) . .
C90 Si6 C84 112.9(18) . .
C90 Si6 C87 109.0(16) . .
C97 O3 Th2 122.3(19) . .
C98 O3 Th2 123(2) . .
C98 O3 C97 112(3) . .
C95 O4 Th2 138(2) . .
C95 O4 C96 110(3) . .
C96 O4 Th2 111(2) . .
Si4 N5 Th2 138.4(19) . .
C71 N5 Th2 114(2) . .
C71 N5 Si4 107(2) . .
Si5 N6 Th2 141(2) . .
C82 N6 Th2 104(2) . .
C82 N6 Si5 113(3) . .
Si6 N7 Th2 134.3(18) . .
C93 N7 Th2 104(2) . .
C93 N7 Si6 121(3) . .
C72 N8 Th2 107(2) . .
C72 N8 C83 106(3) . .
C83 N8 Th2 108(2) . .
C94 N8 Th2 113(2) . .
C94 N8 C72 117(3) . .
C94 N8 C83 105(3) . .
Si4 C62 H62 107.3 . .
C63 C62 Si4 110(3) . .
C63 C62 H62 107.3 . .
C63 C62 C64 109(3) . .
C64 C62 Si4 116(3) . .
C64 C62 H62 107.3 . .
C62 C63 H63A 109.5 . .
C62 C63 H63B 109.5 . .
C62 C63 H63C 109.5 . .
H63A C63 H63B 109.5 . .
H63A C63 H63C 109.5 . .
H63B C63 H63C 109.5 . .
C62 C64 H64A 109.5 . .
C62 C64 H64B 109.5 . .
C62 C64 H64C 109.5 . .
H64A C64 H64B 109.5 . .
H64A C64 H64C 109.5 . .
H64B C64 H64C 109.5 . .
Si4 C65 H65 105.9 . .
C66 C65 Si4 115(2) . .
C66 C65 H65 105.9 . .
C66 C65 C67 114(3) . .
C67 C65 Si4 110(3) . .
C67 C65 H65 105.9 . .
C65 C66 H66A 109.5 . .
C65 C66 H66B 109.5 . .
C65 C66 H66C 109.5 . .
H66A C66 H66B 109.5 . .
H66A C66 H66C 109.5 . .
H66B C66 H66C 109.5 . .
C65 C67 H67A 109.5 . .
C65 C67 H67B 109.5 . .
C65 C67 H67C 109.5 . .
H67A C67 H67B 109.5 . .
H67A C67 H67C 109.5 . .
H67B C67 H67C 109.5 . .
Si4 C68 H68 106.7 . .
C69 C68 Si4 112(3) . .
C69 C68 H68 106.7 . .
C70 C68 Si4 117(3) . .
C70 C68 H68 106.7 . .
C70 C68 C69 107(3) . .
C68 C69 H69A 109.5 . .
C68 C69 H69B 109.5 . .
C68 C69 H69C 109.5 . .
H69A C69 H69B 109.5 . .
H69A C69 H69C 109.5 . .
H69B C69 H69C 109.5 . .
C68 C70 H70A 109.5 . .
C68 C70 H70B 109.5 . .
C68 C70 H70C 109.5 . .
H70A C70 H70B 109.5 . .
H70A C70 H70C 109.5 . .
H70B C70 H70C 109.5 . .
N5 C71 H71A 110.2 . .
N5 C71 H71B 110.2 . .
N5 C71 C72 107(3) . .
H71A C71 H71B 108.5 . .
C72 C71 H71A 110.2 . .
C72 C71 H71B 110.2 . .
N8 C72 C71 109(3) . .
N8 C72 H72A 109.9 . .
N8 C72 H72B 109.9 . .
C71 C72 H72A 109.9 . .
C71 C72 H72B 109.9 . .
H72A C72 H72B 108.3 . .
Si5 C73 H73 102.7 . .
C74 C73 Si5 111(3) . .
C74 C73 H73 102.7 . .
C75 C73 Si5 123(3) . .
C75 C73 H73 102.7 . .
C75 C73 C74 112(3) . .
C73 C74 H74A 109.5 . .
C73 C74 H74B 109.5 . .
C73 C74 H74C 109.5 . .
H74A C74 H74B 109.5 . .
H74A C74 H74C 109.5 . .
H74B C74 H74C 109.5 . .
C73 C75 H75A 109.5 . .
C73 C75 H75B 109.5 . .
C73 C75 H75C 109.5 . .
H75A C75 H75B 109.5 . .
H75A C75 H75C 109.5 . .
H75B C75 H75C 109.5 . .
Si5 C76 H76 104.6 . .
C77 C76 Si5 110(3) . .
C77 C76 H76 104.6 . .
C78 C76 Si5 119(3) . .
C78 C76 H76 104.6 . .
C78 C76 C77 112(3) . .
C76 C77 H77A 109.5 . .
C76 C77 H77B 109.5 . .
C76 C77 H77C 109.5 . .
H77A C77 H77B 109.5 . .
H77A C77 H77C 109.5 . .
H77B C77 H77C 109.5 . .
C76 C78 H78A 109.5 . .
C76 C78 H78B 109.5 . .
C76 C78 H78C 109.5 . .
H78A C78 H78B 109.5 . .
H78A C78 H78C 109.5 . .
H78B C78 H78C 109.5 . .
Si5 C79 H79 104.1 . .
C80 C79 Si5 112(2) . .
C80 C79 H79 104.1 . .
C80 C79 C81 108(3) . .
C81 C79 Si5 122(3) . .
C81 C79 H79 104.1 . .
C79 C80 H80A 109.5 . .
C79 C80 H80B 109.5 . .
C79 C80 H80C 109.5 . .
H80A C80 H80B 109.5 . .
H80A C80 H80C 109.5 . .
H80B C80 H80C 109.5 . .
C79 C81 H81A 109.5 . .
C79 C81 H81B 109.5 . .
C79 C81 H81C 109.5 . .
H81A C81 H81B 109.5 . .
H81A C81 H81C 109.5 . .
H81B C81 H81C 109.5 . .
N6 C82 H82A 107.7 . .
N6 C82 H82B 107.7 . .
H82A C82 H82B 107.1 . .
C83 C82 N6 118(4) . .
C83 C82 H82A 107.7 . .
C83 C82 H82B 107.7 . .
N8 C83 H83A 111.0 . .
N8 C83 H83B 111.0 . .
C82 C83 N8 104(3) . .
C82 C83 H83A 111.0 . .
C82 C83 H83B 111.0 . .
H83A C83 H83B 109.0 . .
Si6 C84 H84 106.7 . .
C85 C84 Si6 114(3) . .
C85 C84 H84 106.7 . .
C85 C84 C86 111(3) . .
C86 C84 Si6 112(3) . .
C86 C84 H84 106.7 . .
C84 C85 H85A 109.5 . .
C84 C85 H85B 109.5 . .
C84 C85 H85C 109.5 . .
H85A C85 H85B 109.5 . .
H85A C85 H85C 109.5 . .
H85B C85 H85C 109.5 . .
C84 C86 H86A 109.5 . .
C84 C86 H86B 109.5 . .
C84 C86 H86C 109.5 . .
H86A C86 H86B 109.5 . .
H86A C86 H86C 109.5 . .
H86B C86 H86C 109.5 . .
Si6 C87 H87 106.2 . .
C88 C87 Si6 113(3) . .
C88 C87 H87 106.2 . .
C89 C87 Si6 117(2) . .
C89 C87 H87 106.2 . .
C89 C87 C88 108(3) . .
C87 C88 H88A 109.5 . .
C87 C88 H88B 109.5 . .
C87 C88 H88C 109.5 . .
H88A C88 H88B 109.5 . .
H88A C88 H88C 109.5 . .
H88B C88 H88C 109.5 . .
C87 C89 H89A 109.5 . .
C87 C89 H89B 109.5 . .
C87 C89 H89C 109.5 . .
H89A C89 H89B 109.5 . .
H89A C89 H89C 109.5 . .
H89B C89 H89C 109.5 . .
Si6 C90 H90 105.7 . .
C91 C90 Si6 115(2) . .
C91 C90 H90 105.7 . .
C92 C90 Si6 118(3) . .
C92 C90 H90 105.7 . .
C92 C90 C91 106(3) . .
C90 C91 H91A 109.5 . .
C90 C91 H91B 109.5 . .
C90 C91 H91C 109.5 . .
H91A C91 H91B 109.5 . .
H91A C91 H91C 109.5 . .
H91B C91 H91C 109.5 . .
C90 C92 H92A 109.5 . .
C90 C92 H92B 109.5 . .
C90 C92 H92C 109.5 . .
H92A C92 H92B 109.5 . .
H92A C92 H92C 109.5 . .
H92B C92 H92C 109.5 . .
N7 C93 H93A 108.8 . .
N7 C93 H93B 108.8 . .
H93A C93 H93B 107.7 . .
C94 C93 N7 114(3) . .
C94 C93 H93A 108.8 . .
C94 C93 H93B 108.8 . .
N8 C94 C93 107(3) . .
N8 C94 H94A 110.3 . .
N8 C94 H94B 110.3 . .
C93 C94 H94A 110.3 . .
C93 C94 H94B 110.3 . .
H94A C94 H94B 108.5 . .
O4 C95 H95A 109.5 . .
O4 C95 H95B 109.5 . .
O4 C95 H95C 109.5 . .
H95A C95 H95B 109.5 . .
H95A C95 H95C 109.5 . .
H95B C95 H95C 109.5 . .
O4 C96 H96A 111.0 . .
O4 C96 H96B 111.0 . .
O4 C96 C97 104(3) . .
H96A C96 H96B 109.0 . .
C97 C96 H96A 111.0 . .
C97 C96 H96B 111.0 . .
O3 C97 C96 106(3) . .
O3 C97 H97A 110.6 . .
O3 C97 H97B 110.6 . .
C96 C97 H97A 110.6 . .
C96 C97 H97B 110.6 . .
H97A C97 H97B 108.7 . .
O3 C98 H98A 109.5 . .
O3 C98 H98B 109.5 . .
O3 C98 H98C 109.5 . .
H98A C98 H98B 109.5 . .
H98A C98 H98C 109.5 . .
H98B C98 H98C 109.5 . .
O1 Th1 N4 130.3(9) . .
O2 Th1 O1 60.8(7) . .
O2 Th1 N4 164.4(9) . .
N1 Th1 O1 157.0(10) . .
N1 Th1 O2 96.2(10) . .
N1 Th1 N4 72.5(11) . .
N2 Th1 O1 84.0(10) . .
N2 Th1 O2 125.8(9) . .
N2 Th1 N1 111.4(12) . .
N2 Th1 N3 114.7(12) . .
N2 Th1 N4 69.3(10) . .
N3 Th1 O1 85.0(10) . .
N3 Th1 O2 102.6(10) . .
N3 Th1 N1 102.6(11) . .
N3 Th1 N4 70.5(11) . .
N1 Si1 C1 112.4(14) . .
N1 Si1 C4 111.1(16) . .
N1 Si1 C7 117.6(17) . .
C1 Si1 C4 109.4(17) . .
C1 Si1 C7 105.5(15) . .
C4 Si1 C7 99.9(14) . .
N2 Si2 C15 110.4(14) . .
N2 Si2 C18 113.9(14) . .
C12 Si2 N2 110.3(16) . .
C12 Si2 C15 111.2(14) . .
C12 Si2 C18 106.4(18) . .
C15 Si2 C18 104.5(14) . .
N3 Si3 C23 108.5(15) . .
N3 Si3 C26 104.8(16) . .
N3 Si3 C29 117.3(17) . .
C26 Si3 C23 104.1(15) . .
C29 Si3 C23 110.9(14) . .
C29 Si3 C26 110.3(14) . .
C36 O1 Th1 128.9(19) . .
C36 O1 C37 113(2) . .
C37 O1 Th1 114.0(16) . .
C34 O2 Th1 131.3(18) . .
C34 O2 C35 113(3) . .
C35 O2 Th1 116(2) . .
Si1 N1 Th1 143.0(17) . .
C10 N1 Th1 106(2) . .
C10 N1 Si1 111(3) . .
Si2 N2 Th1 135.0(15) . .
C21 N2 Th1 122(2) . .
C21 N2 Si2 103(2) . .
Si3 N3 Th1 140(2) . .
C32 N3 Th1 99(2) . .
C32 N3 Si3 120(2) . .
C11 N4 Th1 106(2) . .
C11 N4 C22 114(3) . .
C22 N4 Th1 108(2) . .
C33 N4 Th1 104(2) . .
C33 N4 C11 112(3) . .
C33 N4 C22 112(3) . .
Si1 C1 H1 105.7 . .
C2 C1 Si1 116(3) . .
C2 C1 H1 105.7 . .
C2 C1 C3 106(3) . .
C3 C1 Si1 117(2) . .
C3 C1 H1 105.7 . .
C1 C2 H2A 109.5 . .
C1 C2 H2B 109.5 . .
C1 C2 H2C 109.5 . .
H2A C2 H2B 109.5 . .
H2A C2 H2C 109.5 . .
H2B C2 H2C 109.5 . .
C1 C3 H3A 109.5 . .
C1 C3 H3B 109.5 . .
C1 C3 H3C 109.5 . .
H3A C3 H3B 109.5 . .
H3A C3 H3C 109.5 . .
H3B C3 H3C 109.5 . .
Si1 C4 H4 105.3 . .
C5 C4 Si1 110(2) . .
C5 C4 H4 105.3 . .
C6 C4 Si1 123(3) . .
C6 C4 H4 105.3 . .
C6 C4 C5 107(3) . .
C4 C5 H5A 109.5 . .
C4 C5 H5B 109.5 . .
C4 C5 H5C 109.5 . .
H5A C5 H5B 109.5 . .
H5A C5 H5C 109.5 . .
H5B C5 H5C 109.5 . .
C4 C6 H6A 109.5 . .
C4 C6 H6B 109.5 . .
C4 C6 H6C 109.5 . .
H6A C6 H6B 109.5 . .
H6A C6 H6C 109.5 . .
H6B C6 H6C 109.5 . .
Si1 C7 H7 108.4 . .
C8 C7 Si1 115(3) . .
C8 C7 H7 108.4 . .
C9 C7 Si1 110(2) . .
C9 C7 H7 108.4 . .
C9 C7 C8 107(3) . .
C7 C8 H8A 109.5 . .
C7 C8 H8B 109.5 . .
C7 C8 H8C 109.5 . .
H8A C8 H8B 109.5 . .
H8A C8 H8C 109.5 . .
H8B C8 H8C 109.5 . .
C7 C9 H9A 109.5 . .
C7 C9 H9B 109.5 . .
C7 C9 H9C 109.5 . .
H9A C9 H9B 109.5 . .
H9A C9 H9C 109.5 . .
H9B C9 H9C 109.5 . .
N1 C10 H10A 108.7 . .
N1 C10 H10B 108.7 . .
N1 C10 C11 114(3) . .
H10A C10 H10B 107.6 . .
C11 C10 H10A 108.7 . .
C11 C10 H10B 108.7 . .
N4 C11 C10 111(3) . .
N4 C11 H11A 109.4 . .
N4 C11 H11B 109.4 . .
C10 C11 H11A 109.4 . .
C10 C11 H11B 109.4 . .
H11A C11 H11B 108.0 . .
Si2 C12 H12 98.5 . .
C13 C12 Si2 125(3) . .
C13 C12 H12 98.5 . .
C13 C12 C14 116(3) . .
C14 C12 Si2 113(2) . .
C14 C12 H12 98.5 . .
C12 C13 H13A 109.5 . .
C12 C13 H13B 109.5 . .
C12 C13 H13C 109.5 . .
H13A C13 H13B 109.5 . .
H13A C13 H13C 109.5 . .
H13B C13 H13C 109.5 . .
C12 C14 H14A 109.5 . .
C12 C14 H14B 109.5 . .
C12 C14 H14C 109.5 . .
H14A C14 H14B 109.5 . .
H14A C14 H14C 109.5 . .
H14B C14 H14C 109.5 . .
Si2 C15 H15 110.8 . .
C16 C15 Si2 108(2) . .
C16 C15 H15 110.8 . .
C16 C15 C17 96(3) . .
C17 C15 Si2 120(2) . .
C17 C15 H15 110.8 . .
C15 C16 H16A 109.5 . .
C15 C16 H16B 109.5 . .
C15 C16 H16C 109.5 . .
H16A C16 H16B 109.5 . .
H16A C16 H16C 109.5 . .
H16B C16 H16C 109.5 . .
C15 C17 H17A 109.5 . .
C15 C17 H17B 109.5 . .
C15 C17 H17C 109.5 . .
H17A C17 H17B 109.5 . .
H17A C17 H17C 109.5 . .
H17B C17 H17C 109.5 . .
Si2 C18 H18 104.0 . .
C19 C18 Si2 111(3) . .
C19 C18 H18 104.0 . .
C20 C18 Si2 114(3) . .
C20 C18 H18 104.0 . .
C20 C18 C19 118(3) . .
C18 C19 H19A 109.5 . .
C18 C19 H19B 109.5 . .
C18 C19 H19C 109.5 . .
H19A C19 H19B 109.5 . .
H19A C19 H19C 109.5 . .
H19B C19 H19C 109.5 . .
C18 C20 H20A 109.5 . .
C18 C20 H20B 109.5 . .
C18 C20 H20C 109.5 . .
H20A C20 H20B 109.5 . .
H20A C20 H20C 109.5 . .
H20B C20 H20C 109.5 . .
N2 C21 H21A 109.8 . .
N2 C21 H21B 109.8 . .
H21A C21 H21B 108.3 . .
C22 C21 N2 109(3) . .
C22 C21 H21A 109.8 . .
C22 C21 H21B 109.8 . .
N4 C22 H22A 109.2 . .
N4 C22 H22B 109.2 . .
C21 C22 N4 112(3) . .
C21 C22 H22A 109.2 . .
C21 C22 H22B 109.2 . .
H22A C22 H22B 107.9 . .
Si3 C23 H23 106.5 . .
C24 C23 Si3 111(2) . .
C24 C23 H23 106.5 . .
C24 C23 C25 111(3) . .
C25 C23 Si3 115(2) . .
C25 C23 H23 106.5 . .
C23 C24 H24A 109.5 . .
C23 C24 H24B 109.5 . .
C23 C24 H24C 109.5 . .
H24A C24 H24B 109.5 . .
H24A C24 H24C 109.5 . .
H24B C24 H24C 109.5 . .
C23 C25 H25A 109.5 . .
C23 C25 H25B 109.5 . .
C23 C25 H25C 109.5 . .
H25A C25 H25B 109.5 . .
H25A C25 H25C 109.5 . .
H25B C25 H25C 109.5 . .
Si3 C26 H26 106.2 . .
C27 C26 Si3 115(3) . .
C27 C26 H26 106.2 . .
C28 C26 Si3 117(2) . .
C28 C26 H26 106.2 . .
C28 C26 C27 106(3) . .
C26 C27 H27A 109.5 . .
C26 C27 H27B 109.5 . .
C26 C27 H27C 109.5 . .
H27A C27 H27B 109.5 . .
H27A C27 H27C 109.5 . .
H27B C27 H27C 109.5 . .
C26 C28 H28A 109.5 . .
C26 C28 H28B 109.5 . .
C26 C28 H28C 109.5 . .
H28A C28 H28B 109.5 . .
H28A C28 H28C 109.5 . .
H28B C28 H28C 109.5 . .
Si3 C29 H29 104.0 . .
C30 C29 Si3 115(2) . .
C30 C29 H29 104.0 . .
C30 C29 C31 112(3) . .
C31 C29 Si3 116(2) . .
C31 C29 H29 104.0 . .
C29 C30 H30A 109.5 . .
C29 C30 H30B 109.5 . .
C29 C30 H30C 109.5 . .
H30A C30 H30B 109.5 . .
H30A C30 H30C 109.5 . .
H30B C30 H30C 109.5 . .
C29 C31 H31A 109.5 . .
C29 C31 H31B 109.5 . .
C29 C31 H31C 109.5 . .
H31A C31 H31B 109.5 . .
H31A C31 H31C 109.5 . .
H31B C31 H31C 109.5 . .
N3 C32 H32A 110.7 . .
N3 C32 H32B 110.6 . .
H32A C32 H32B 108.8 . .
C33 C32 N3 105(3) . .
C33 C32 H32A 110.7 . .
C33 C32 H32B 110.6 . .
N4 C33 C32 110(3) . .
N4 C33 H33A 109.6 . .
N4 C33 H33B 109.6 . .
C32 C33 H33A 109.6 . .
C32 C33 H33B 109.6 . .
H33A C33 H33B 108.1 . .
O2 C34 H34A 109.5 . .
O2 C34 H34B 109.5 . .
O2 C34 H34C 109.5 . .
H34A C34 H34B 109.5 . .
H34A C34 H34C 109.5 . .
H34B C34 H34C 109.5 . .
O2 C35 H35A 108.8 . .
O2 C35 H35B 108.8 . .
O2 C35 C36 114(2) . .
H35A C35 H35B 107.7 . .
C36 C35 H35A 108.8 . .
C36 C35 H35B 108.8 . .
O1 C36 C35 99(2) . .
O1 C36 H36A 112.0 . .
O1 C36 H36B 112.0 . .
C35 C36 H36A 112.0 . .
C35 C36 H36B 112.0 . .
H36A C36 H36B 109.7 . .
O1 C37 H37A 109.5 . .
O1 C37 H37B 109.5 . .
O1 C37 H37C 109.5 . .
H37A C37 H37B 109.5 . .
H37A C37 H37C 109.5 . .
H37B C37 H37C 109.5 . .
C39 C38 B1 119(3) . .
C43 C38 C39 116(3) . .
C43 C38 B1 125(3) . .
C38 C39 H39 118.6 . .
C40 C39 C38 123(4) . .
C40 C39 H39 118.6 . .
C39 C40 H40 120.4 . .
C39 C40 C41 119(4) . .
C41 C40 H40 120.4 . .
C40 C41 H41 119.7 . .
C40 C41 C42 121(4) . .
C42 C41 H41 119.7 . .
C41 C42 H42 121.2 . .
C43 C42 C41 118(3) . .
C43 C42 H42 121.2 . .
C38 C43 C42 124(3) . .
C38 C43 H43 117.9 . .
C42 C43 H43 117.9 . .
C45 C44 C49 115(3) . .
C45 C44 B1 122(3) . .
C49 C44 B1 123(3) . .
C44 C45 H45 117.3 . .
C44 C45 C46 125(3) . .
C46 C45 H45 117.3 . .
C45 C46 H46 121.3 . .
C45 C46 C47 117(3) . .
C47 C46 H46 121.3 . .
C46 C47 H47 120.4 . .
C46 C47 C48 119(4) . .
C48 C47 H47 120.4 . .
C47 C48 H48 119.5 . .
C47 C48 C49 121(4) . .
C49 C48 H48 119.5 . .
C44 C49 H49 119.1 . .
C48 C49 C44 122(4) . .
C48 C49 H49 119.1 . .
C51 C50 B1 121(3) . .
C55 C50 C51 117(3) . .
C55 C50 B1 121(3) . .
C50 C51 H51 119.7 . .
C52 C51 C50 121(3) . .
C52 C51 H51 119.7 . .
C51 C52 H52 119.2 . .
C53 C52 C51 122(3) . .
C53 C52 H52 119.2 . .
C52 C53 H53 121.3 . .
C54 C53 C52 117(4) . .
C54 C53 H53 121.3 . .
C53 C54 H54 119.6 . .
C55 C54 C53 121(3) . .
C55 C54 H54 119.6 . .
C50 C55 H55 119.0 . .
C54 C55 C50 122(3) . .
C54 C55 H55 119.0 . .
C57 C56 C61 115(3) . .
C57 C56 B1 122(3) . .
C61 C56 B1 124(3) . .
C56 C57 H57 118.1 . .
C58 C57 C56 124(3) . .
C58 C57 H57 118.1 . .
C57 C58 H58 120.6 . .
C57 C58 C59 119(3) . .
C59 C58 H58 120.6 . .
C58 C59 H59 120.0 . .
C60 C59 C58 120(4) . .
C60 C59 H59 120.0 . .
C59 C60 H60 120.8 . .
C61 C60 C59 118(3) . .
C61 C60 H60 120.8 . .
C56 C61 H61 117.8 . .
C60 C61 C56 124(3) . .
C60 C61 H61 117.8 . .
C44 B1 C38 112(3) . .
C44 B1 C50 110(3) . .
C44 B1 C56 117(3) . .
C50 B1 C38 104(3) . .
C56 B1 C38 104(3) . .
C56 B1 C50 108(3) . .
C118 C117 B2 120(3) . .
C122 C117 C118 112(3) . .
C122 C117 B2 127(3) . .
C117 C118 H118 117.7 . .
C119 C118 C117 125(4) . .
C119 C118 H118 117.7 . .
C118 C119 H119 119.9 . .
C120 C119 C118 120(4) . .
C120 C119 H119 119.9 . .
C119 C120 H120 121.4 . .
C121 C120 C119 117(4) . .
C121 C120 H120 121.4 . .
C120 C121 H121 120.6 . .
C122 C121 C120 119(3) . .
C122 C121 H121 120.6 . .
C117 C122 H122 116.9 . .
C121 C122 C117 126(3) . .
C121 C122 H122 116.9 . .
C100 C99 C104 111(3) . .
C100 C99 B2 129(3) . .
C104 C99 B2 119(3) . .
C99 C100 H100 117.3 . .
C101 C100 C99 125(3) . .
C101 C100 H100 117.3 . .
C100 C101 H101 119.8 . .
C100 C101 C102 120(3) . .
C102 C101 H101 119.8 . .
C101 C102 H102 121.9 . .
C101 C102 C103 116(3) . .
C103 C102 H102 121.9 . .
C102 C103 H103 120.2 . .
C104 C103 C102 120(3) . .
C104 C103 H103 120.2 . .
C99 C104 H104 117.1 . .
C103 C104 C99 126(3) . .
C103 C104 H104 117.1 . .
C106 C105 C110 113(4) . .
C106 C105 B2 125(3) . .
C110 C105 B2 122(3) . .
C105 C106 H106 116.7 . .
C105 C106 C107 127(4) . .
C107 C106 H106 116.7 . .
C106 C107 H107 120.8 . .
C106 C107 C108 118(4) . .
C108 C107 H107 120.8 . .
C107 C108 H108 121.3 . .
C109 C108 C107 117(4) . .
C109 C108 H108 121.3 . .
C108 C109 H109 119.0 . .
C108 C109 C110 122(4) . .
C110 C109 H109 119.0 . .
C105 C110 H110 118.8 . .
C109 C110 C105 122(4) . .
C109 C110 H110 118.8 . .
C112 C111 C116 110(3) . .
C112 C111 B2 124(3) . .
C116 C111 B2 126(3) . .
C111 C112 H112 117.1 . .
C111 C112 C113 126(4) . .
C113 C112 H112 117.1 . .
C112 C113 H113 120.5 . .
C114 C113 C112 119(4) . .
C114 C113 H113 120.5 . .
C113 C114 H114 120.1 . .
C113 C114 C115 120(3) . .
C115 C114 H114 120.1 . .
C114 C115 H115 122.2 . .
C116 C115 C114 116(3) . .
C116 C115 H115 122.2 . .
C111 C116 H116 115.3 . .
C115 C116 C111 129(3) . .
C115 C116 H116 115.3 . .
C117 B2 C99 105(4) . .
C105 B2 C117 108(3) . .
C105 B2 C99 115(3) . .
C105 B2 C111 109(4) . .
C111 B2 C117 110(3) . .
C111 B2 C99 109(3) . .
C132 C133 H133 122.2 . .
C134 C133 H133 122.2 . .
C134 C133 C132 116(5) . .
C133 C132 H132 119.4 . .
C131 C132 C133 121(5) . .
C131 C132 H132 119.4 . .
C132 C131 H131 118.6 . .
C132 C131 C130 123(5) . .
C130 C131 H131 118.6 . .
C131 C130 H130 121.9 . .
C129 C130 C131 116(5) . .
C129 C130 H130 121.9 . .
C130 C129 H129 119.5 . .
C130 C129 C134 121(5) . .
C134 C129 H129 119.5 . .
C133 C134 C129 123(5) . .
C133 C134 H134 118.4 . .
C129 C134 H134 118.4 . .
C125 C126 H126 120.0 . .
C125 C126 C127 120.0 . .
C127 C126 H126 120.0 . .
C126 C125 H125 120.0 . .
C124 C125 C126 120.0 . .
C124 C125 H125 120.0 . .
C125 C124 H124 120.0 . .
C123 C124 C125 120.0 . .
C123 C124 H124 120.0 . .
C124 C123 H123 120.0 . .
C124 C123 C128 120.0 . .
C128 C123 H123 120.0 . .
C123 C128 H128 120.0 . .
C127 C128 C123 120.0 . .
C127 C128 H128 120.0 . .
C126 C127 H127 120.0 . .
C128 C127 C126 120.0 . .
C128 C127 H127 120.0 . .

loop_
_geom_bond_atom_site_label_1
_geom_bond_atom_site_label_2
_geom_bond_distance
_geom_bond_site_symmetry_2
Th2 O3 2.61(3) .
Th2 O4 2.54(2) .
Th2 N5 2.34(3) .
Th2 N6 2.27(4) .
Th2 N7 2.38(3) .
Th2 N8 2.60(3) .
Si4 N5 1.71(3) .
Si4 C62 1.94(4) .
Si4 C65 1.95(4) .
Si4 C68 1.89(4) .
Si5 N6 1.65(4) .
Si5 C73 1.89(4) .
Si5 C76 1.95(4) .
Si5 C79 1.91(4) .
Si6 N7 1.68(4) .
Si6 C84 1.93(4) .
Si6 C87 1.94(4) .
Si6 C90 1.87(4) .
O3 C97 1.450(19) .
O3 C98 1.440(19) .
O4 C95 1.444(19) .
O4 C96 1.462(19) .
N5 C71 1.50(5) .
N6 C82 1.53(5) .
N7 C93 1.53(5) .
N8 C72 1.49(5) .
N8 C83 1.62(5) .
N8 C94 1.45(5) .
C62 H62 0.9800 .
C62 C63 1.528(16) .
C62 C64 1.532(16) .
C63 H63A 0.9600 .
C63 H63B 0.9600 .
C63 H63C 0.9600 .
C64 H64A 0.9600 .
C64 H64B 0.9600 .
C64 H64C 0.9600 .
C65 H65 0.9800 .
C65 C66 1.528(16) .
C65 C67 1.537(16) .
C66 H66A 0.9600 .
C66 H66B 0.9600 .
C66 H66C 0.9600 .
C67 H67A 0.9600 .
C67 H67B 0.9600 .
C67 H67C 0.9600 .
C68 H68 0.9800 .
C68 C69 1.531(16) .
C68 C70 1.530(16) .
C69 H69A 0.9600 .
C69 H69B 0.9600 .
C69 H69C 0.9600 .
C70 H70A 0.9600 .
C70 H70B 0.9600 .
C70 H70C 0.9600 .
C71 H71A 0.9700 .
C71 H71B 0.9700 .
C71 C72 1.55(5) .
C72 H72A 0.9700 .
C72 H72B 0.9700 .
C73 H73 0.9800 .
C73 C74 1.534(16) .
C73 C75 1.534(16) .
C74 H74A 0.9600 .
C74 H74B 0.9600 .
C74 H74C 0.9600 .
C75 H75A 0.9600 .
C75 H75B 0.9600 .
C75 H75C 0.9600 .
C76 H76 0.9800 .
C76 C77 1.530(16) .
C76 C78 1.525(16) .
C77 H77A 0.9600 .
C77 H77B 0.9600 .
C77 H77C 0.9600 .
C78 H78A 0.9600 .
C78 H78B 0.9600 .
C78 H78C 0.9600 .
C79 H79 0.9800 .
C79 C80 1.533(16) .
C79 C81 1.534(16) .
C80 H80A 0.9600 .
C80 H80B 0.9600 .
C80 H80C 0.9600 .
C81 H81A 0.9600 .
C81 H81B 0.9600 .
C81 H81C 0.9600 .
C82 H82A 0.9700 .
C82 H82B 0.9700 .
C82 C83 1.45(5) .
C83 H83A 0.9700 .
C83 H83B 0.9700 .
C84 H84 0.9800 .
C84 C85 1.529(16) .
C84 C86 1.532(16) .
C85 H85A 0.9600 .
C85 H85B 0.9600 .
C85 H85C 0.9600 .
C86 H86A 0.9600 .
C86 H86B 0.9600 .
C86 H86C 0.9600 .
C87 H87 0.9800 .
C87 C88 1.533(16) .
C87 C89 1.529(16) .
C88 H88A 0.9600 .
C88 H88B 0.9600 .
C88 H88C 0.9600 .
C89 H89A 0.9600 .
C89 H89B 0.9600 .
C89 H89C 0.9600 .
C90 H90 0.9800 .
C90 C91 1.532(16) .
C90 C92 1.532(16) .
C91 H91A 0.9600 .
C91 H91B 0.9600 .
C91 H91C 0.9600 .
C92 H92A 0.9600 .
C92 H92B 0.9600 .
C92 H92C 0.9600 .
C93 H93A 0.9700 .
C93 H93B 0.9700 .
C93 C94 1.50(5) .
C94 H94A 0.9700 .
C94 H94B 0.9700 .
C95 H95A 0.9600 .
C95 H95B 0.9600 .
C95 H95C 0.9600 .
C96 H96A 0.9700 .
C96 H96B 0.9700 .
C96 C97 1.543(19) .
C97 H97A 0.9700 .
C97 H97B 0.9700 .
C98 H98A 0.9600 .
C98 H98B 0.9600 .
C98 H98C 0.9600 .
Th1 O1 2.58(2) .
Th1 O2 2.57(2) .
Th1 N1 2.33(3) .
Th1 N2 2.18(3) .
Th1 N3 2.28(3) .
Th1 N4 2.66(3) .
Si1 N1 1.74(4) .
Si1 C1 1.83(4) .
Si1 C4 1.84(4) .
Si1 C7 1.94(4) .
Si2 N2 1.86(3) .
Si2 C12 1.79(4) .
Si2 C15 1.89(4) .
Si2 C18 1.89(4) .
Si3 N3 1.74(3) .
Si3 C23 1.97(4) .
Si3 C26 1.94(4) .
Si3 C29 1.89(3) .
O1 C36 1.435(19) .
O1 C37 1.449(19) .
O2 C34 1.447(19) .
O2 C35 1.456(18) .
N1 C10 1.47(5) .
N2 C21 1.497(10) .
N3 C32 1.52(5) .
N4 C11 1.47(5) .
N4 C22 1.49(5) .
N4 C33 1.43(4) .
C1 H1 0.9800 .
C1 C2 1.529(16) .
C1 C3 1.534(16) .
C2 H2A 0.9600 .
C2 H2B 0.9600 .
C2 H2C 0.9600 .
C3 H3A 0.9600 .
C3 H3B 0.9600 .
C3 H3C 0.9600 .
C4 H4 0.9800 .
C4 C5 1.533(16) .
C4 C6 1.533(16) .
C5 H5A 0.9600 .
C5 H5B 0.9600 .
C5 H5C 0.9600 .
C6 H6A 0.9600 .
C6 H6B 0.9600 .
C6 H6C 0.9600 .
C7 H7 0.9800 .
C7 C8 1.533(16) .
C7 C9 1.529(16) .
C8 H8A 0.9600 .
C8 H8B 0.9600 .
C8 H8C 0.9600 .
C9 H9A 0.9600 .
C9 H9B 0.9600 .
C9 H9C 0.9600 .
C10 H10A 0.9700 .
C10 H10B 0.9700 .
C10 C11 1.53(6) .
C11 H11A 0.9700 .
C11 H11B 0.9700 .
C12 H12 0.9800 .
C12 C13 1.530(16) .
C12 C14 1.534(16) .
C13 H13A 0.9600 .
C13 H13B 0.9600 .
C13 H13C 0.9600 .
C14 H14A 0.9600 .
C14 H14B 0.9600 .
C14 H14C 0.9600 .
C15 H15 0.9800 .
C15 C16 1.534(16) .
C15 C17 1.537(16) .
C16 H16A 0.9600 .
C16 H16B 0.9600 .
C16 H16C 0.9600 .
C17 H17A 0.9600 .
C17 H17B 0.9600 .
C17 H17C 0.9600 .
C18 H18 0.9800 .
C18 C19 1.531(16) .
C18 C20 1.528(16) .
C19 H19A 0.9600 .
C19 H19B 0.9600 .
C19 H19C 0.9600 .
C20 H20A 0.9600 .
C20 H20B 0.9600 .
C20 H20C 0.9600 .
C21 H21A 0.9700 .
C21 H21B 0.9700 .
C21 C22 1.49(5) .
C22 H22A 0.9700 .
C22 H22B 0.9700 .
C23 H23 0.9800 .
C23 C24 1.530(16) .
C23 C25 1.531(16) .
C24 H24A 0.9600 .
C24 H24B 0.9600 .
C24 H24C 0.9600 .
C25 H25A 0.9600 .
C25 H25B 0.9600 .
C25 H25C 0.9600 .
C26 H26 0.9800 .
C26 C27 1.535(16) .
C26 C28 1.531(16) .
C27 H27A 0.9600 .
C27 H27B 0.9600 .
C27 H27C 0.9600 .
C28 H28A 0.9600 .
C28 H28B 0.9600 .
C28 H28C 0.9600 .
C29 H29 0.9800 .
C29 C30 1.531(16) .
C29 C31 1.531(16) .
C30 H30A 0.9600 .
C30 H30B 0.9600 .
C30 H30C 0.9600 .
C31 H31A 0.9600 .
C31 H31B 0.9600 .
C31 H31C 0.9600 .
C32 H32A 0.9700 .
C32 H32B 0.9700 .
C32 C33 1.51(4) .
C33 H33A 0.9700 .
C33 H33B 0.9700 .
C34 H34A 0.9600 .
C34 H34B 0.9600 .
C34 H34C 0.9600 .
C35 H35A 0.9700 .
C35 H35B 0.9700 .
C35 C36 1.538(19) .
C36 H36A 0.9700 .
C36 H36B 0.9700 .
C37 H37A 0.9600 .
C37 H37B 0.9600 .
C37 H37C 0.9600 .
C38 C39 1.386(15) .
C38 C43 1.386(15) .
C38 B1 1.73(6) .
C39 H39 0.9300 .
C39 C40 1.384(15) .
C40 H40 0.9300 .
C40 C41 1.384(15) .
C41 H41 0.9300 .
C41 C42 1.387(15) .
C42 H42 0.9300 .
C42 C43 1.386(15) .
C43 H43 0.9300 .
C44 C45 1.381(15) .
C44 C49 1.385(15) .
C44 B1 1.63(6) .
C45 H45 0.9300 .
C45 C46 1.382(15) .
C46 H46 0.9300 .
C46 C47 1.382(15) .
C47 H47 0.9300 .
C47 C48 1.383(15) .
C48 H48 0.9300 .
C48 C49 1.384(15) .
C49 H49 0.9300 .
C50 C51 1.388(15) .
C50 C55 1.383(15) .
C50 B1 1.72(6) .
C51 H51 0.9300 .
C51 C52 1.386(15) .
C52 H52 0.9300 .
C52 C53 1.382(15) .
C53 H53 0.9300 .
C53 C54 1.381(15) .
C54 H54 0.9300 .
C54 C55 1.379(15) .
C55 H55 0.9300 .
C56 C57 1.384(15) .
C56 C61 1.387(15) .
C56 B1 1.67(6) .
C57 H57 0.9300 .
C57 C58 1.384(15) .
C58 H58 0.9300 .
C58 C59 1.387(15) .
C59 H59 0.9300 .
C59 C60 1.384(15) .
C60 H60 0.9300 .
C60 C61 1.380(15) .
C61 H61 0.9300 .
C117 C118 1.386(15) .
C117 C122 1.384(15) .
C117 B2 1.69(6) .
C118 H118 0.9300 .
C118 C119 1.384(15) .
C119 H119 0.9300 .
C119 C120 1.384(15) .
C120 H120 0.9300 .
C120 C121 1.382(15) .
C121 H121 0.9300 .
C121 C122 1.376(15) .
C122 H122 0.9300 .
C99 C100 1.384(15) .
C99 C104 1.386(15) .
C99 B2 1.69(6) .
C100 H100 0.9300 .
C100 C101 1.379(15) .
C101 H101 0.9300 .
C101 C102 1.384(15) .
C102 H102 0.9300 .
C102 C103 1.388(15) .
C103 H103 0.9300 .
C103 C104 1.386(15) .
C104 H104 0.9300 .
C105 C106 1.381(15) .
C105 C110 1.386(15) .
C105 B2 1.59(6) .
C106 H106 0.9300 .
C106 C107 1.382(15) .
C107 H107 0.9300 .
C107 C108 1.382(15) .
C108 H108 0.9300 .
C108 C109 1.381(15) .
C109 H109 0.9300 .
C109 C110 1.383(15) .
C110 H110 0.9300 .
C111 C112 1.383(15) .
C111 C116 1.385(15) .
C111 B2 1.65(6) .
C112 H112 0.9300 .
C112 C113 1.385(15) .
C113 H113 0.9300 .
C113 C114 1.382(15) .
C114 H114 0.9300 .
C114 C115 1.383(15) .
C115 H115 0.9300 .
C115 C116 1.382(15) .
C116 H116 0.9300 .
C133 H133 0.9300 .
C133 C132 1.39(2) .
C133 C134 1.39(2) .
C132 H132 0.9300 .
C132 C131 1.39(2) .
C131 H131 0.9300 .
C131 C130 1.39(2) .
C130 H130 0.9300 .
C130 C129 1.38(2) .
C129 H129 0.9300 .
C129 C134 1.39(2) .
C134 H134 0.9300 .
C126 H126 0.9300 .
C126 C125 1.3900 .
C126 C127 1.3900 .
C125 H125 0.9300 .
C125 C124 1.3900 .
C124 H124 0.9300 .
C124 C123 1.3900 .
C123 H123 0.9300 .
C123 C128 1.3900 .
C128 H128 0.9300 .
C128 C127 1.3900 .
C127 H127 0.9300 .

loop_
_geom_torsion_atom_site_label_1
_geom_torsion_atom_site_label_2
_geom_torsion_atom_site_label_3
_geom_torsion_atom_site_label_4
_geom_torsion
_geom_torsion_site_symmetry_1
_geom_torsion_site_symmetry_2
_geom_torsion_site_symmetry_3
_geom_torsion_site_symmetry_4
Th2 O3 C97 C96 12(4) . . . .
Th2 O4 C96 C97 70(3) . . . .
Th2 N5 C71 C72 51(4) . . . .
Th2 N6 C82 C83 67(4) . . . .
Th2 N7 C93 C94 63(3) . . . .
Th2 N8 C72 C71 42(4) . . . .
Th2 N8 C83 C82 21(3) . . . .
Th2 N8 C94 C93 21(3) . . . .
Si4 N5 C71 C72 -124(3) . . . .
Si5 N6 C82 C83 -102(4) . . . .
Si6 N7 C93 C94 -124(3) . . . .
O4 C96 C97 O3 -49(4) . . . .
N5 Si4 C68 C69 55(3) . . . .
N5 Si4 C68 C70 -70(3) . . . .
N5 C71 C72 N8 -62(4) . . . .
N6 Si5 C73 C74 81(3) . . . .
N6 Si5 C73 C75 -143(3) . . . .
N6 C82 C83 N8 -59(4) . . . .
N7 Si6 C90 C91 165(3) . . . .
N7 Si6 C90 C92 39(3) . . . .
N7 C93 C94 N8 -57(4) . . . .
C62 Si4 N5 Th2 25(3) . . . .
C62 Si4 N5 C71 -162(2) . . . .
C62 Si4 C68 C69 -65(3) . . . .
C62 Si4 C68 C70 170(3) . . . .
C65 Si4 N5 Th2 147(3) . . . .
C65 Si4 N5 C71 -40(3) . . . .
C65 Si4 C68 C69 177(2) . . . .
C65 Si4 C68 C70 53(3) . . . .
C68 Si4 N5 Th2 -93(3) . . . .
C68 Si4 N5 C71 80(3) . . . .
C72 N8 C83 C82 -94(4) . . . .
C72 N8 C94 C93 147(3) . . . .
C73 Si5 N6 Th2 2(4) . . . .
C73 Si5 N6 C82 165(3) . . . .
C76 Si5 N6 Th2 119(3) . . . .
C76 Si5 N6 C82 -79(3) . . . .
C76 Si5 C73 C74 -39(3) . . . .
C76 Si5 C73 C75 97(3) . . . .
C79 Si5 N6 Th2 -114(3) . . . .
C79 Si5 N6 C82 48(3) . . . .
C79 Si5 C73 C74 -153(3) . . . .
C79 Si5 C73 C75 -17(4) . . . .
C83 N8 C72 C71 157(3) . . . .
C83 N8 C94 C93 -96(3) . . . .
C84 Si6 N7 Th2 -20(3) . . . .
C84 Si6 N7 C93 169(3) . . . .
C84 Si6 C90 C91 45(3) . . . .
C84 Si6 C90 C92 -81(3) . . . .
C87 Si6 N7 Th2 95(3) . . . .
C87 Si6 N7 C93 -76(3) . . . .
C87 Si6 C90 C91 -73(3) . . . .
C87 Si6 C90 C92 160(3) . . . .
C90 Si6 N7 Th2 -144(2) . . . .
C90 Si6 N7 C93 45(3) . . . .
C94 N8 C72 C71 -86(4) . . . .
C94 N8 C83 C82 141(3) . . . .
C95 O4 C96 C97 -120(3) . . . .
C98 O3 C97 C96 175(3) . . . .
Th1 O1 C36 C35 -31(4) . . . .
Th1 O2 C35 C36 -51(4) . . . .
Th1 N1 C10 C11 -62(3) . . . .
Th1 N2 C21 C22 47(3) . . . .
Th1 N3 C32 C33 -77(2) . . . .
Th1 N4 C11 C10 -21(3) . . . .
Th1 N4 C22 C21 30(3) . . . .
Th1 N4 C33 C32 -22(3) . . . .
Si1 N1 C10 C11 121(3) . . . .
Si2 N2 C21 C22 -131(2) . . . .
Si3 N3 C32 C33 104(3) . . . .
O2 C35 C36 O1 49(4) . . . .
N1 Si1 C1 C2 33(3) . . . .
N1 Si1 C1 C3 159(3) . . . .
N1 Si1 C4 C5 49(3) . . . .
N1 Si1 C4 C6 176(3) . . . .
N1 C10 C11 N4 58(4) . . . .
N2 Si2 C12 C13 84(4) . . . .
N2 Si2 C12 C14 -126(3) . . . .
N2 Si2 C15 C16 40(3) . . . .
N2 Si2 C15 C17 -68(3) . . . .
N2 Si2 C18 C19 174(2) . . . .
N2 Si2 C18 C20 -49(3) . . . .
N2 C21 C22 N4 -48(4) . . . .
N3 Si3 C29 C30 -57(3) . . . .
N3 Si3 C29 C31 76(3) . . . .
N3 C32 C33 N4 67(3) . . . .
C1 Si1 N1 Th1 1(4) . . . .
C1 Si1 N1 C10 175(3) . . . .
C1 Si1 C4 C5 -76(3) . . . .
C1 Si1 C4 C6 51(3) . . . .
C4 Si1 N1 Th1 -122(3) . . . .
C4 Si1 N1 C10 52(3) . . . .
C4 Si1 C1 C2 157(3) . . . .
C4 Si1 C1 C3 -77(3) . . . .
C7 Si1 N1 Th1 123(3) . . . .
C7 Si1 N1 C10 -63(3) . . . .
C7 Si1 C1 C2 -97(3) . . . .
C7 Si1 C1 C3 29(3) . . . .
C7 Si1 C4 C5 174(3) . . . .
C7 Si1 C4 C6 -59(3) . . . .
C11 N4 C22 C21 148(3) . . . .
C11 N4 C33 C32 -136(3) . . . .
C12 Si2 N2 Th1 16(3) . . . .
C12 Si2 N2 C21 -167(2) . . . .
C12 Si2 C15 C16 -83(3) . . . .
C12 Si2 C15 C17 169(3) . . . .
C12 Si2 C18 C19 -64(3) . . . .
C12 Si2 C18 C20 72(3) . . . .
C15 Si2 N2 Th1 -107(2) . . . .
C15 Si2 N2 C21 70(2) . . . .
C15 Si2 C12 C13 -153(3) . . . .
C15 Si2 C12 C14 -3(3) . . . .
C15 Si2 C18 C19 54(3) . . . .
C15 Si2 C18 C20 -170(3) . . . .
C18 Si2 N2 Th1 136(2) . . . .
C18 Si2 N2 C21 -48(3) . . . .
C18 Si2 C12 C13 -40(4) . . . .
C18 Si2 C12 C14 110(3) . . . .
C18 Si2 C15 C16 163(2) . . . .
C18 Si2 C15 C17 55(3) . . . .
C22 N4 C11 C10 -140(3) . . . .
C22 N4 C33 C32 94(4) . . . .
C23 Si3 N3 Th1 -108(3) . . . .
C23 Si3 N3 C32 69(3) . . . .
C23 Si3 C29 C30 177(2) . . . .
C23 Si3 C29 C31 -49(3) . . . .
C26 Si3 N3 Th1 3(3) . . . .
C26 Si3 N3 C32 -180(2) . . . .
C26 Si3 C29 C30 63(3) . . . .
C26 Si3 C29 C31 -164(3) . . . .
C29 Si3 N3 Th1 125(2) . . . .
C29 Si3 N3 C32 -57(3) . . . .
C33 N4 C11 C10 92(4) . . . .
C33 N4 C22 C21 -84(4) . . . .
C34 O2 C35 C36 135(3) . . . .
C37 O1 C36 C35 172(3) . . . .
C38 C39 C40 C41 -1(6) . . . .
C39 C38 C43 C42 2(6) . . . .
C39 C38 B1 C44 -74(5) . . . .
C39 C38 B1 C50 167(3) . . . .
C39 C38 B1 C56 53(5) . . . .
C39 C40 C41 C42 2(6) . . . .
C40 C41 C42 C43 0(6) . . . .
C41 C42 C43 C38 -2(7) . . . .
C43 C38 C39 C40 -1(6) . . . .
C43 C38 B1 C44 106(5) . . . .
C43 C38 B1 C50 -14(5) . . . .
C43 C38 B1 C56 -127(4) . . . .
C44 C45 C46 C47 9(6) . . . .
C45 C44 C49 C48 8(6) . . . .
C45 C44 B1 C38 -176(3) . . . .
C45 C44 B1 C50 -61(5) . . . .
C45 C44 B1 C56 63(5) . . . .
C45 C46 C47 C48 -3(6) . . . .
C46 C47 C48 C49 1(6) . . . .
C47 C48 C49 C44 -3(7) . . . .
C49 C44 C45 C46 -11(6) . . . .
C49 C44 B1 C38 9(6) . . . .
C49 C44 B1 C50 125(4) . . . .
C49 C44 B1 C56 -111(5) . . . .
C50 C51 C52 C53 -6(6) . . . .
C51 C50 C55 C54 -2(6) . . . .
C51 C50 B1 C38 -67(5) . . . .
C51 C50 B1 C44 173(3) . . . .
C51 C50 B1 C56 44(5) . . . .
C51 C52 C53 C54 8(6) . . . .
C52 C53 C54 C55 -6(6) . . . .
C53 C54 C55 C50 3(6) . . . .
C55 C50 C51 C52 3(6) . . . .
C55 C50 B1 C38 106(4) . . . .
C55 C50 B1 C44 -14(5) . . . .
C55 C50 B1 C56 -143(4) . . . .
C56 C57 C58 C59 5(7) . . . .
C57 C56 C61 C60 1(6) . . . .
C57 C56 B1 C38 -147(4) . . . .
C57 C56 B1 C44 -23(6) . . . .
C57 C56 B1 C50 102(5) . . . .
C57 C58 C59 C60 -4(6) . . . .
C58 C59 C60 C61 1(6) . . . .
C59 C60 C61 C56 0(6) . . . .
C61 C56 C57 C58 -4(6) . . . .
C61 C56 B1 C38 38(5) . . . .
C61 C56 B1 C44 162(4) . . . .
C61 C56 B1 C50 -73(5) . . . .
B1 C38 C39 C40 179(4) . . . .
B1 C38 C43 C42 -177(4) . . . .
B1 C44 C45 C46 174(4) . . . .
B1 C44 C49 C48 -177(4) . . . .
B1 C50 C51 C52 176(4) . . . .
B1 C50 C55 C54 -174(4) . . . .
B1 C56 C57 C58 -179(4) . . . .
B1 C56 C61 C60 176(4) . . . .
C117 C118 C119 C120 -7(7) . . . .
C118 C117 C122 C121 -6(6) . . . .
C118 C117 B2 C99 60(5) . . . .
C118 C117 B2 C105 -63(5) . . . .
C118 C117 B2 C111 177(4) . . . .
C118 C119 C120 C121 11(6) . . . .
C119 C120 C121 C122 -12(6) . . . .
C120 C121 C122 C117 11(7) . . . .
C122 C117 C118 C119 4(6) . . . .
C122 C117 B2 C99 -128(4) . . . .
C122 C117 B2 C105 108(5) . . . .
C122 C117 B2 C111 -11(6) . . . .
C99 C100 C101 C102 5(7) . . . .
C100 C99 C104 C103 -3(7) . . . .
C100 C99 B2 C117 102(5) . . . .
C100 C99 B2 C105 -139(5) . . . .
C100 C99 B2 C111 -15(7) . . . .
C100 C101 C102 C103 -12(7) . . . .
C101 C102 C103 C104 12(6) . . . .
C102 C103 C104 C99 -5(7) . . . .
C104 C99 C100 C101 3(7) . . . .
C104 C99 B2 C117 -82(5) . . . .
C104 C99 B2 C105 37(6) . . . .
C104 C99 B2 C111 161(4) . . . .
C105 C106 C107 C108 2(6) . . . .
C106 C105 C110 C109 4(6) . . . .
C106 C105 B2 C117 152(4) . . . .
C106 C105 B2 C99 35(6) . . . .
C106 C105 B2 C111 -88(5) . . . .
C106 C107 C108 C109 -2(6) . . . .
C107 C108 C109 C110 4(6) . . . .
C108 C109 C110 C105 -6(7) . . . .
C110 C105 C106 C107 -2(6) . . . .
C110 C105 B2 C117 -26(5) . . . .
C110 C105 B2 C99 -143(4) . . . .
C110 C105 B2 C111 93(5) . . . .
C111 C112 C113 C114 0(7) . . . .
C112 C111 C116 C115 1(6) . . . .
C112 C111 B2 C117 132(4) . . . .
C112 C111 B2 C99 -114(5) . . . .
C112 C111 B2 C105 13(6) . . . .
C112 C113 C114 C115 -5(7) . . . .
C113 C114 C115 C116 7(6) . . . .
C114 C115 C116 C111 -5(6) . . . .
C116 C111 C112 C113 2(6) . . . .
C116 C111 B2 C117 -54(6) . . . .
C116 C111 B2 C99 60(6) . . . .
C116 C111 B2 C105 -172(4) . . . .
B2 C117 C118 C119 177(4) . . . .
B2 C117 C122 C121 -178(4) . . . .
B2 C99 C100 C101 179(5) . . . .
B2 C99 C104 C103 -180(4) . . . .
B2 C105 C106 C107 179(4) . . . .
B2 C105 C110 C109 -177(4) . . . .
B2 C111 C112 C113 176(4) . . . .
B2 C111 C116 C115 -174(4) . . . .
C133 C132 C131 C130 5(9) . . . .
C132 C133 C134 C129 -1(8) . . . .
C132 C131 C130 C129 -5(8) . . . .
C131 C130 C129 C134 1(8) . . . .
C130 C129 C134 C133 2(9) . . . .
C134 C133 C132 C131 -2(8) . . . .
C126 C125 C124 C123 0.0 . . . .
C125 C126 C127 C128 0.0 . . . .
C125 C124 C123 C128 0.0 . . . .
C124 C123 C128 C127 0.0 . . . .
C123 C128 C127 C126 0.0 . . . .
C127 C126 C125 C124 0.0 . . . .

loop_
_exptl_oxdiff_crystal_face_indexfrac_h
_exptl_oxdiff_crystal_face_indexfrac_k
_exptl_oxdiff_crystal_face_indexfrac_l
_exptl_oxdiff_crystal_face_x
_exptl_oxdiff_crystal_face_y
_exptl_oxdiff_crystal_face_z
1.9999 -16.9993 26.9995 -0.2341 -0.9590 -0.1207
-2.9999 -24.0007 -11.0024 -0.9644 -0.1806 -0.1735
-19.0000 5.9994 -10.0005 -0.1722 0.4056 0.9092
-3.9999 16.9993 -25.9995 0.2181 0.9416 0.2214
-18.0001 -0.9998 15.9997 -0.0982 -0.3400 0.9359
-1.0002 -0.9988 37.0010 0.3708 -0.8861 0.2477
18.0000 -5.9993 15.0006 0.2150 -0.5201 -0.8332
7.0002 -1.0010 -35.0009 -0.3330 0.7833 -0.5425
-7.0001 21.0005 12.0019 0.7394 0.1316 0.6226
16.0000 16.0006 4.0020 0.7963 0.1560 -0.5686
13.0001 -16.0003 -11.0012 -0.4798 -0.0801 -0.8493
-3.9998 1.9987 -37.0011 -0.4057 0.9200 0.0004
1.9999 24.0007 11.0024 0.9508 0.1837 0.2210
17.0001 3.9997 -19.9997 0.1393 0.4932 -0.8794

loop_
_twin_individual_id
_twin_individual_mass_fraction_refined
1 0.683
2 0.239
3 0.078
